data_1529288
loop_
_publ_author_name
'Yamamura, Masaki'
'Hongo, Daigo'
'Nabeshima, Tatsuya'

_publ_section_title
;
 Twofold fused concave hosts containing two phosphorus atoms: modules for
 the sandwich-type encapsulation of fullerenes in variable cavities
;
_journal_issue 11
_journal_name_full 'Chem. Sci.'
_journal_page_first 6373
_journal_paper_doi 10.1039/C5SC02224J
_journal_volume 6
_journal_year 2015
_chemical_formula_sum 'C152 H96 O12 P4'
_chemical_formula_weight 2238.16
_space_group_crystal_system monoclinic
_space_group_IT_number 14
_space_group_name_Hall '-P 2ybc'
_space_group_name_H-M_alt 'P 1 21/c 1'
_symmetry_space_group_name_Hall '-P 2ybc'
_symmetry_space_group_name_H-M 'P 1 21/c 1'
_atom_sites_solution_hydrogens geom
_audit_creation_method SHELXL-2014/6
_audit_update_record
;
2015-05-18 deposited with the CCDC.
2015-07-24 downloaded from the CCDC.
;
_cell_angle_alpha 90
_cell_angle_beta 117.759(4)
_cell_angle_gamma 90
_cell_formula_units_Z 4
_cell_length_a 24.148(8)
_cell_length_b 23.858(8)
_cell_length_c 22.983(8)
_cell_measurement_reflns_used 13561
_cell_measurement_temperature 120(2)
_cell_measurement_theta_max 27.11
_cell_measurement_theta_min 2.75
_cell_volume 11717(7)
_computing_cell_refinement 'Bruker SAINT'
_computing_data_collection 'Bruker APEX2'
_computing_data_reduction 'Bruker SAINT'
_computing_structure_refinement 'SHELXL-2014/6 (Sheldrick, 2014)'
_computing_structure_solution 'SHELXD-2014/6 (Sheldrick, 2014)'
_diffrn_ambient_temperature 120(2)
_diffrn_measured_fraction_theta_full 0.999
_diffrn_measured_fraction_theta_max 0.992
_diffrn_measurement_device_type 'Bruker APEX-II CCD'
_diffrn_measurement_method '\f and \w scans'
_diffrn_radiation_monochromator graphite
_diffrn_radiation_source 'fine-focus sealed tube'
_diffrn_radiation_type MoK\a
_diffrn_radiation_wavelength 0.71073
_diffrn_reflns_av_R_equivalents 0.0917
_diffrn_reflns_av_unetI/netI 0.0614
_diffrn_reflns_laue_measured_fraction_full 0.999
_diffrn_reflns_laue_measured_fraction_max 0.992
_diffrn_reflns_limit_h_max 31
_diffrn_reflns_limit_h_min -31
_diffrn_reflns_limit_k_max 31
_diffrn_reflns_limit_k_min -31
_diffrn_reflns_limit_l_max 30
_diffrn_reflns_limit_l_min -30
_diffrn_reflns_number 255517
_diffrn_reflns_point_group_measured_fraction_full 0.999
_diffrn_reflns_point_group_measured_fraction_max 0.992
_diffrn_reflns_theta_full 25.242
_diffrn_reflns_theta_max 28.036
_diffrn_reflns_theta_min 0.953
_exptl_absorpt_coefficient_mu 0.131
_exptl_absorpt_correction_T_max 0.996
_exptl_absorpt_correction_T_min 0.992
_exptl_absorpt_correction_type empirical
_exptl_crystal_colour black
_exptl_crystal_density_diffrn 1.269
_exptl_crystal_density_method 'not measured'
_exptl_crystal_description block
_exptl_crystal_F_000 4656
_exptl_crystal_size_max 0.100
_exptl_crystal_size_mid 0.050
_exptl_crystal_size_min 0.030
_refine_diff_density_max 1.276
_refine_diff_density_min -0.743
_refine_diff_density_rms 0.146
_refine_ls_extinction_method none
_refine_ls_goodness_of_fit_ref 1.293
_refine_ls_hydrogen_treatment constr
_refine_ls_matrix_type full
_refine_ls_number_parameters 1581
_refine_ls_number_reflns 28158
_refine_ls_number_restraints 87
_refine_ls_restrained_S_all 1.293
_refine_ls_R_factor_all 0.1705
_refine_ls_R_factor_gt 0.1420
_refine_ls_shift/su_max 0.001
_refine_ls_shift/su_mean 0.000
_refine_ls_structure_factor_coef Fsqd
_refine_ls_weighting_details 'w=1/[\s^2^(Fo^2^)+(0.0400P)^2^+100.0000P] where P=(Fo^2^+2Fc^2^)/3'
_refine_ls_weighting_scheme calc
_refine_ls_wR_factor_gt 0.3361
_refine_ls_wR_factor_ref 0.3457
_reflns_Friedel_coverage 0.000
_reflns_number_gt 19655
_reflns_number_total 28158
_reflns_threshold_expression 'I > 2\s(I)'
_cod_data_source_file c5sc02224j2.cif
_cod_data_source_block tbuc60_0ma_sqd
_cod_depositor_comments 'Adding full bibliography for 1529286--1529292.cif.'
_cod_database_code 1529288
_shelx_space_group_comment
;
The symmetry employed for this shelxl refinement is uniquely defined
by the following loop, which should always be used as a source of
symmetry information in preference to the above space-group names.
They are only intended as comments.
;
_shelx_estimated_absorpt_t_min 0.987
_shelx_estimated_absorpt_t_max 0.996
_shelxl_version_number 2014/6

loop_
_space_group_symop_operation_xyz
'x, y, z'
'-x, y+1/2, -z+1/2'
'-x, -y, -z'
'x, -y-1/2, z-1/2'

loop_
_atom_site_label
_atom_site_type_symbol
_atom_site_fract_x
_atom_site_fract_y
_atom_site_fract_z
_atom_site_U_iso_or_equiv
_atom_site_adp_type
_atom_site_occupancy
_atom_site_site_symmetry_order
_atom_site_calc_flag
_atom_site_refinement_flags_posn
_atom_site_refinement_flags_adp
_atom_site_refinement_flags_occupancy
_atom_site_disorder_assembly
_atom_site_disorder_group
P1 P 0.11550(7) 0.91033(6) 0.87964(7) 0.0184(3) Uani 1 1 d . . . . .
P2 P 0.39015(7) 0.90882(7) 1.11842(7) 0.0199(3) Uani 1 1 d . . . . .
P3 P 0.24839(7) 0.35175(6) 0.85543(7) 0.0182(3) Uani 1 1 d . . . . .
P4 P 0.24629(7) 0.35563(6) 1.12984(7) 0.0177(3) Uani 1 1 d . . . . .
O1 O 0.15243(19) 0.90218(19) 1.0257(2) 0.0237(9) Uani 1 1 d . . . . .
O2 O 0.23941(18) 0.90770(18) 0.8732(2) 0.0228(9) Uani 1 1 d . . . . .
O3 O 0.35268(19) 0.90797(19) 0.9720(2) 0.0245(9) Uani 1 1 d . . . . .
O4 O 0.08426(19) 0.96462(18) 0.8535(2) 0.0249(9) Uani 1 1 d . . . . .
O5 O 0.2660(2) 0.89999(19) 1.1242(2) 0.0254(9) Uani 1 1 d . . . . .
O6 O 0.4202(2) 0.96291(19) 1.1480(2) 0.0278(10) Uani 1 1 d . . . . .
O7 O 0.13298(18) 0.3676(2) 0.9921(2) 0.0251(9) Uani 1 1 d . . . . .
O8 O 0.13553(19) 0.3637(2) 0.8797(2) 0.0261(10) Uani 1 1 d . . . . .
O9 O 0.2468(2) 0.29656(19) 0.8265(2) 0.0271(9) Uani 1 1 d . . . . .
O10 O 0.36155(18) 0.35895(19) 0.9925(2) 0.0228(9) Uani 1 1 d . . . . .
O11 O 0.35978(18) 0.35958(18) 1.10616(19) 0.0204(8) Uani 1 1 d . . . . .
O12 O 0.2483(2) 0.29970(19) 1.1595(2) 0.0275(9) Uani 1 1 d . . . . .
C1 C 0.2977(5) 0.7324(6) 0.9057(7) 0.089(5) Uani 1 1 d . . . . .
C2 C 0.2789(4) 0.7671(4) 0.9445(6) 0.064(3) Uani 1 1 d . . . . .
C3 C 0.3179(5) 0.7677(4) 1.0128(7) 0.071(3) Uani 1 1 d . . . . .
C4 C 0.2875(5) 0.7684(5) 1.0525(8) 0.102(6) Uani 1 1 d . . . . .
C5 C 0.3240(5) 0.7349(4) 1.1109(7) 0.068(3) Uani 1 1 d . . . . .
C6 C 0.2965(7) 0.7042(6) 1.1375(5) 0.102(6) Uani 1 1 d . . . . .
C7 C 0.3189(6) 0.6429(5) 1.1619(4) 0.079(4) Uani 1 1 d . . . . .
C8 C 0.2667(6) 0.6047(6) 1.1468(5) 0.071(3) Uani 1 1 d . . . . .
C9 C 0.2704(6) 0.5568(7) 1.1276(6) 0.084(4) Uani 1 1 d . . . . .
C10 C 0.2114(6) 0.5321(5) 1.0733(6) 0.073(3) Uani 1 1 d . . . . .
C11 C 0.1889(5) 0.6219(5) 0.8189(4) 0.059(3) Uani 1 1 d . . . . .
C12 C 0.1392(4) 0.6358(4) 0.8253(4) 0.046(2) Uani 1 1 d . . . . .
C13 C 0.1355(4) 0.6924(4) 0.8467(4) 0.050(2) Uani 1 1 d . . . . .
C14 C 0.1868(5) 0.7279(4) 0.8589(4) 0.059(3) Uani 1 1 d . . . . .
C15 C 0.2091(5) 0.7643(3) 0.9131(6) 0.059(3) Uani 1 1 d . . . . .
C16 C 0.1817(5) 0.7639(4) 0.9529(6) 0.068(3) Uani 1 1 d . . . . .
C17 C 0.1300(4) 0.7275(4) 0.9426(4) 0.052(2) Uani 1 1 d . . . . .
C18 C 0.1063(4) 0.6908(4) 0.8872(5) 0.057(3) Uani 1 1 d . . . . .
C19 C 0.0903(3) 0.6339(4) 0.8959(5) 0.054(2) Uani 1 1 d . U . . .
C20 C 0.1082(4) 0.5982(5) 0.8576(6) 0.079(4) Uani 1 1 d . U . . .
C21 C 0.1306(5) 0.5512(5) 0.8724(6) 0.078(4) Uani 1 1 d . U . . .
C22 C 0.1361(4) 0.5280(4) 0.9369(5) 0.053(2) Uani 1 1 d . . . . .
C23 C 0.1922(5) 0.4955(3) 0.9650(6) 0.060(3) Uani 1 1 d . . . . .
C24 C 0.2308(4) 0.4959(3) 1.0334(5) 0.055(2) Uani 1 1 d . . . . .
C25 C 0.2972(5) 0.4990(4) 1.0631(6) 0.074(3) Uani 1 1 d . . . . .
C26 C 0.3262(5) 0.4980(4) 1.0245(6) 0.062(3) Uani 1 1 d . . . . .
C27 C 0.3801(4) 0.5360(3) 1.0384(4) 0.048(2) Uani 1 1 d . . . . .
C28 C 0.4014(4) 0.5721(4) 1.0899(4) 0.055(2) Uani 1 1 d . . . . .
C29 C 0.4197(3) 0.6296(3) 1.0821(5) 0.043(2) Uani 1 1 d . . . . .
C30 C 0.4011(5) 0.6624(6) 1.1206(6) 0.090(4) Uani 1 1 d . . . . .
C31 C 0.3712(4) 0.6267(4) 1.1558(4) 0.049(2) Uani 1 1 d . . . . .
C32 C 0.2092(7) 0.6436(7) 1.1149(5) 0.093(5) Uani 1 1 d . . . . .
C33 C 0.2280(5) 0.6996(5) 1.1106(5) 0.064(3) Uani 1 1 d . . . . .
C34 C 0.1936(5) 0.7327(4) 1.0560(5) 0.055(2) Uani 1 1 d . . . . .
C35 C 0.2235(5) 0.7677(4) 1.0265(6) 0.068(3) Uani 1 1 d . . . . .
C36 C 0.3739(4) 0.7338(3) 1.0425(5) 0.048(2) Uani 1 1 d . . . . .
C37 C 0.3869(4) 0.7017(4) 0.9991(5) 0.052(2) Uani 1 1 d . . . . .
C38 C 0.4100(4) 0.6453(4) 1.0206(5) 0.055(2) Uani 1 1 d . . . . .
C39 C 0.3867(4) 0.6098(5) 0.9668(5) 0.062(3) Uani 1 1 d . . . . .
C40 C 0.3722(4) 0.5539(4) 0.9752(5) 0.048(2) Uani 1 1 d . . . . .
C41 C 0.3153(4) 0.5312(4) 0.9235(4) 0.051(2) Uani 1 1 d . . . . .
C42 C 0.2804(5) 0.5633(5) 0.8688(5) 0.060(3) Uani 1 1 d . . . . .
C43 C 0.2992(6) 0.6214(6) 0.8653(7) 0.080(4) Uani 1 1 d . . . . .
C44 C 0.3471(6) 0.6406(6) 0.9089(7) 0.081(4) Uani 1 1 d . . . . .
C45 C 0.3480(5) 0.7016(5) 0.9317(6) 0.071(3) Uani 1 1 d . . . . .
C46 C 0.2381(4) 0.7073(5) 0.8503(5) 0.062(3) Uani 1 1 d . . . . .
C47 C 0.2392(5) 0.6536(6) 0.8308(5) 0.072(3) Uani 1 1 d . . . . .
C48 C 0.2147(5) 0.5633(5) 0.8401(4) 0.066(3) Uani 1 1 d . . . . .
C49 C 0.1846(5) 0.5294(5) 0.8662(5) 0.064(3) Uani 1 1 d . . . . .
C50 C 0.2198(5) 0.4962(3) 0.9226(5) 0.058(2) Uani 1 1 d . . . . .
C51 C 0.2850(5) 0.4967(3) 0.9497(5) 0.057(2) Uani 1 1 d . . . . .
C52 C 0.3786(5) 0.7153(5) 1.1007(6) 0.078(4) Uani 1 1 d . . . . .
C53 C 0.1357(4) 0.7083(4) 1.0036(5) 0.050(2) Uani 1 1 d . . . . .
C54 C 0.1204(4) 0.6547(5) 1.0099(6) 0.062(3) Uani 1 1 d . . . . .
C55 C 0.0971(4) 0.6177(4) 0.9548(6) 0.062(3) Uani 1 1 d . . . . .
C56 C 0.1204(4) 0.5626(4) 0.9766(6) 0.062(3) Uani 1 1 d . . . . .
C57 C 0.1571(6) 0.5622(5) 1.0433(7) 0.078(4) Uani 1 1 d . . . . .
C58 C 0.1594(6) 0.6212(7) 1.0683(7) 0.086(4) Uani 1 1 d . . . . .
C59 C 0.3243(5) 0.5351(4) 1.1208(4) 0.053(2) Uani 1 1 d . . . . .
C60 C 0.3743(3) 0.5752(4) 1.1330(4) 0.047(2) Uani 1 1 d . . . . .
C61 C -0.0035(4) 0.7602(4) 0.6855(4) 0.049(2) Uani 1 1 d . . . . .
H61A H 0.0139 0.7368 0.7251 0.073 Uiso 1 1 calc R U . . .
H61B H -0.0348 0.7387 0.6485 0.073 Uiso 1 1 calc R U . . .
H61C H -0.0232 0.7935 0.6929 0.073 Uiso 1 1 calc R U . . .
C62 C 0.0497(3) 0.7785(3) 0.6698(3) 0.0342(16) Uani 1 1 d . . . . .
C63 C 0.0980(3) 0.8135(3) 0.7247(3) 0.0302(14) Uani 1 1 d . . . . .
C64 C 0.0862(3) 0.8388(3) 0.7714(3) 0.0248(12) Uani 1 1 d . . . . .
H64 H 0.0460 0.8342 0.7688 0.030 Uiso 1 1 calc R U . . .
C65 C 0.1312(3) 0.8712(2) 0.8230(3) 0.0195(11) Uani 1 1 d . . . . .
C66 C 0.1923(2) 0.9123(2) 0.9466(3) 0.0193(11) Uani 1 1 d . . . . .
C67 C 0.2010(3) 0.9082(3) 1.0102(3) 0.0204(11) Uani 1 1 d . . . . .
C68 C 0.2615(3) 0.9079(3) 1.0629(3) 0.0202(11) Uani 1 1 d . . . . .
C69 C 0.3124(3) 0.9116(2) 1.0509(3) 0.0208(11) Uani 1 1 d . . . . .
C70 C 0.3743(3) 0.8657(3) 1.1732(3) 0.0258(13) Uani 1 1 d . . . . .
C71 C 0.4198(3) 0.8334(3) 1.2219(3) 0.0264(13) Uani 1 1 d . . . . .
H71 H 0.4600 0.8311 1.2243 0.032 Uiso 1 1 calc R U . . .
C72 C 0.4085(3) 0.8040(3) 1.2675(3) 0.0287(14) Uani 1 1 d . . . . .
C73 C 0.4600(3) 0.7678(3) 1.3221(3) 0.0327(15) Uani 1 1 d . . . . .
C74 C 0.5122(4) 0.7509(4) 1.3042(4) 0.056(2) Uani 1 1 d . . . . .
H74A H 0.5428 0.7269 1.3389 0.084 Uiso 1 1 calc R U . . .
H74B H 0.5332 0.7847 1.3000 0.084 Uiso 1 1 calc R U . . .
H74C H 0.4937 0.7305 1.2624 0.084 Uiso 1 1 calc R U . . .
C75 C 0.5743(3) 0.7808(3) 1.1226(4) 0.0346(16) Uani 1 1 d D U . . .
C76 C 0.5150(3) 0.8156(3) 1.0839(3) 0.0295(14) Uani 1 1 d . . . . .
C77 C 0.4830(3) 0.8408(3) 1.1137(3) 0.0273(13) Uani 1 1 d . . . . .
H77 H 0.4998 0.8371 1.1600 0.033 Uiso 1 1 calc R U . . .
C78 C 0.4274(3) 0.8715(3) 1.0801(3) 0.0223(12) Uani 1 1 d . . . . .
C79 C 0.0998(2) 0.8714(3) 0.9833(3) 0.0205(12) Uani 1 1 d . . . . .
C80 C 0.0771(2) 0.8691(2) 0.9153(3) 0.0163(10) Uani 1 1 d . . . . .
C81 C 0.0235(3) 0.8359(2) 0.8796(3) 0.0191(11) Uani 1 1 d . . . . .
H81 H 0.0072 0.8331 0.8333 0.023 Uiso 1 1 calc R U . . .
C82 C -0.0061(3) 0.8073(2) 0.9096(3) 0.0220(12) Uani 1 1 d . . . . .
C83 C 0.0174(3) 0.8125(3) 0.9766(3) 0.0280(13) Uani 1 1 d . . . . .
H83 H -0.0028 0.7934 0.9978 0.034 Uiso 1 1 calc R U . . .
C84 C 0.0696(3) 0.8450(3) 1.0139(3) 0.0228(12) Uani 1 1 d . . . . .
H84 H 0.0845 0.8491 1.0599 0.027 Uiso 1 1 calc R U . . .
C85 C -0.0635(3) 0.7695(3) 0.8699(3) 0.0271(13) Uani 1 1 d . . . . .
C86 C -0.0768(5) 0.7647(5) 0.7981(4) 0.065(3) Uani 1 1 d . . . . .
H86A H -0.0934 0.8004 0.7756 0.097 Uiso 1 1 calc R U . . .
H86B H -0.1075 0.7349 0.7763 0.097 Uiso 1 1 calc R U . . .
H86C H -0.0379 0.7558 0.7965 0.097 Uiso 1 1 calc R U . . .
C87 C -0.1205(4) 0.7968(5) 0.8697(7) 0.080(4) Uani 1 1 d . . . . .
H87A H -0.1095 0.8108 0.9138 0.121 Uiso 1 1 calc R U . . .
H87B H -0.1542 0.7691 0.8566 0.121 Uiso 1 1 calc R U . . .
H87C H -0.1346 0.8280 0.8384 0.121 Uiso 1 1 calc R U . . .
C88 C -0.0529(4) 0.7109(3) 0.8998(4) 0.050(2) Uani 1 1 d . . . . .
H88A H -0.0201 0.6920 0.8934 0.074 Uiso 1 1 calc R U . . .
H88B H -0.0918 0.6893 0.8782 0.074 Uiso 1 1 calc R U . . .
H88C H -0.0400 0.7138 0.9469 0.074 Uiso 1 1 calc R U . . .
C89 C 0.1905(3) 0.8765(3) 0.8260(3) 0.0242(12) Uani 1 1 d . . . . .
C90 C 0.2439(3) 0.9115(2) 0.9346(3) 0.0198(11) Uani 1 1 d . . . . .
C91 C 0.3042(2) 0.9115(2) 0.9879(3) 0.0177(11) Uani 1 1 d . . . . .
C92 C 0.4052(3) 0.8787(3) 1.0128(3) 0.0224(12) Uani 1 1 d . . . . .
C93 C 0.4363(3) 0.8541(3) 0.9806(3) 0.0274(13) Uani 1 1 d . . . . .
H93 H 0.4206 0.8587 0.9345 0.033 Uiso 1 1 calc R U . . .
C94 C 0.4911(3) 0.8222(3) 1.0175(3) 0.0317(15) Uani 1 1 d . . . . .
H94 H 0.5118 0.8051 0.9956 0.038 Uiso 1 1 calc R U . . .
C95 C 0.2026(3) 0.8526(3) 0.7789(3) 0.0316(15) Uani 1 1 d . . . . .
H95 H 0.2424 0.8576 0.7806 0.038 Uiso 1 1 calc R U . . .
C96 C 0.1577(3) 0.8217(3) 0.7294(3) 0.0328(15) Uani 1 1 d . . . . .
H96 H 0.1670 0.8052 0.6974 0.039 Uiso 1 1 calc R U . . .
C97 C 0.0777(4) 0.7240(3) 0.6590(4) 0.046(2) Uani 1 1 d . . . . .
H97A H 0.1075 0.7330 0.6424 0.069 Uiso 1 1 calc R U . . .
H97B H 0.0441 0.7004 0.6269 0.069 Uiso 1 1 calc R U . . .
H97C H 0.0995 0.7037 0.7007 0.069 Uiso 1 1 calc R U . . .
C98 C 0.0202(4) 0.8139(4) 0.6076(4) 0.051(2) Uani 1 1 d . . . . .
H98A H 0.0011 0.8473 0.6155 0.077 Uiso 1 1 calc R U . . .
H98B H -0.0119 0.7920 0.5718 0.077 Uiso 1 1 calc R U . . .
H98C H 0.0526 0.8253 0.5957 0.077 Uiso 1 1 calc R U . . .
C99 C 0.3158(3) 0.8698(3) 1.1705(3) 0.0227(12) Uani 1 1 d . . . . .
C100 C 0.4898(4) 0.8024(4) 1.3856(3) 0.0424(18) Uani 1 1 d . . . . .
H10A H 0.4575 0.8134 1.3978 0.064 Uiso 1 1 calc R U . . .
H10B H 0.5093 0.8360 1.3787 0.064 Uiso 1 1 calc R U . . .
H10C H 0.5217 0.7798 1.4210 0.064 Uiso 1 1 calc R U . . .
C101 C 0.4333(4) 0.7140(4) 1.3331(4) 0.052(2) Uani 1 1 d . . . . .
H10D H 0.4162 0.6915 1.2929 0.077 Uiso 1 1 calc R U . . .
H10E H 0.4000 0.7228 1.3447 0.077 Uiso 1 1 calc R U . . .
H10F H 0.4665 0.6929 1.3691 0.077 Uiso 1 1 calc R U . . .
C102 C 0.3503(3) 0.8080(3) 1.2637(3) 0.0336(15) Uani 1 1 d . . . . .
H102 H 0.3417 0.7881 1.2944 0.040 Uiso 1 1 calc R U . . .
C103 C 0.3031(3) 0.8410(3) 1.2154(3) 0.0307(14) Uani 1 1 d . . . . .
H103 H 0.2630 0.8435 1.2134 0.037 Uiso 1 1 calc R U . . .
C104 C 0.0693(8) 0.5338(6) 1.1699(6) 0.126(7) Uani 1 1 d . U . . .
H10G H 0.0673 0.5535 1.2063 0.190 Uiso 1 1 calc R U . . .
H10H H 0.0271 0.5308 1.1328 0.190 Uiso 1 1 calc R U . . .
H10I H 0.0961 0.5548 1.1562 0.190 Uiso 1 1 calc R U . . .
C105 C 0.0956(3) 0.4767(3) 1.1918(4) 0.0356(17) Uani 1 1 d . U . . .
C106 C 0.1080(3) 0.4464(3) 1.1400(3) 0.0221(12) Uani 1 1 d . . . . .
C107 C 0.1640(2) 0.4192(3) 1.1561(3) 0.0224(12) Uani 1 1 d . . . . .
H107 H 0.1952 0.4182 1.2008 0.027 Uiso 1 1 calc R U . . .
C108 C 0.1758(2) 0.3932(2) 1.1083(3) 0.0183(11) Uani 1 1 d . . . . .
C109 C 0.1286(3) 0.3934(2) 1.0431(3) 0.0195(11) Uani 1 1 d . . . . .
C110 C 0.1897(3) 0.3593(2) 0.9939(3) 0.0179(11) Uani 1 1 d . . . . .
C111 C 0.1909(2) 0.3580(2) 0.9342(3) 0.0184(11) Uani 1 1 d . . . . .
C112 C 0.1322(3) 0.3914(3) 0.8258(3) 0.0225(12) Uani 1 1 d . . . . .
C113 C 0.0756(3) 0.4192(3) 0.7872(3) 0.0276(13) Uani 1 1 d . . . . .
H113 H 0.0429 0.4180 0.7992 0.033 Uiso 1 1 calc R U . . .
C114 C 0.0673(3) 0.4483(3) 0.7322(3) 0.0304(14) Uani 1 1 d . . . . .
H114 H 0.0286 0.4669 0.7064 0.037 Uiso 1 1 calc R U . . .
C115 C 0.1147(3) 0.4512(3) 0.7133(4) 0.0345(16) Uani 1 1 d . . . . .
C116 C 0.1049(3) 0.4860(4) 0.6535(4) 0.053(2) Uani 1 1 d D U . . .
C117 C 0.4384(5) 0.5288(6) 0.8275(6) 0.100(5) Uani 1 1 d . . . . .
H144 H 0.4298 0.5415 0.8630 0.149 Uiso 1 1 calc R U . . .
H145 H 0.4250 0.5577 0.7933 0.149 Uiso 1 1 calc R U . . .
H146 H 0.4834 0.5220 0.8449 0.149 Uiso 1 1 calc R U . . .
C118 C 0.4012(3) 0.4727(4) 0.7970(4) 0.047(2) Uani 1 1 d . . . . .
C119 C 0.3894(3) 0.4442(3) 0.8487(3) 0.0289(14) Uani 1 1 d . . . . .
C120 C 0.3327(3) 0.4168(3) 0.8316(3) 0.0265(13) Uani 1 1 d . . . . .
H120 H 0.3016 0.4175 0.7869 0.032 Uiso 1 1 calc R U . . .
C121 C 0.3193(3) 0.3885(2) 0.8770(3) 0.0205(11) Uani 1 1 d . . . . .
C122 C 0.1802(3) 0.3932(2) 0.8084(3) 0.0210(11) Uani 1 1 d . . . . .
C123 C 0.2476(3) 0.3534(2) 0.9326(3) 0.0171(10) Uani 1 1 d . . . . .
C124 C 0.3040(2) 0.3546(2) 0.9907(3) 0.0180(11) Uani 1 1 d . . . . .
C125 C 0.3666(3) 0.3863(3) 0.9425(3) 0.0212(12) Uani 1 1 d . . . . .
C126 C 0.4253(3) 0.4108(3) 0.9598(3) 0.0243(12) Uani 1 1 d . . . . .
H126 H 0.4584 0.4072 1.0033 0.029 Uiso 1 1 calc R U . . .
C127 C 0.4345(3) 0.4394(3) 0.9139(3) 0.0280(13) Uani 1 1 d . . . . .
H127 H 0.4738 0.4571 0.9272 0.034 Uiso 1 1 calc R U . . .
C128 C 0.3028(3) 0.3552(2) 1.0504(3) 0.0195(11) Uani 1 1 d . . . . .
C129 C 0.3638(2) 0.3905(2) 1.1590(3) 0.0166(10) Uani 1 1 d . . . . .
C130 C 0.3153(3) 0.3968(2) 1.1756(3) 0.0191(11) Uani 1 1 d . . . . .
C131 C 0.2455(3) 0.3550(2) 1.0520(3) 0.0177(11) Uani 1 1 d . . . . .
C132 C 0.1532(3) 0.4819(5) 1.2561(4) 0.057(3) Uani 1 1 d . . . . .
H13A H 0.1687 0.4444 1.2736 0.086 Uiso 1 1 calc R U . . .
H13B H 0.1435 0.5025 1.2872 0.086 Uiso 1 1 calc R U . . .
H13C H 0.1854 0.5022 1.2499 0.086 Uiso 1 1 calc R U . . .
C133 C 0.0616(3) 0.4462(3) 1.0739(3) 0.0257(13) Uani 1 1 d . . . . .
H133 H 0.0229 0.4646 1.0617 0.031 Uiso 1 1 calc R U . . .
C134 C 0.0720(3) 0.4197(3) 1.0268(3) 0.0245(12) Uani 1 1 d . . . . .
H134 H 0.0400 0.4193 0.9825 0.029 Uiso 1 1 calc R U . . .
C135 C 0.3249(3) 0.4306(3) 1.2282(3) 0.0238(12) Uani 1 1 d . . . . .
H135 H 0.2918 0.4357 1.2390 0.029 Uiso 1 1 calc R U . . .
C136 C 0.3825(3) 0.4578(3) 1.2664(3) 0.0252(13) Uani 1 1 d . . . . .
C137 C 0.4305(3) 0.4481(3) 1.2500(3) 0.0258(13) Uani 1 1 d . . . . .
H137 H 0.4703 0.4648 1.2759 0.031 Uiso 1 1 calc R U . . .
C138 C 0.4216(3) 0.4150(3) 1.1973(3) 0.0214(12) Uani 1 1 d . . . . .
H138 H 0.4551 0.4089 1.1873 0.026 Uiso 1 1 calc R U . . .
C139 C 0.3938(3) 0.4953(3) 1.3248(3) 0.0307(14) Uani 1 1 d . . . . .
C140 C 0.4428(4) 0.4702(4) 1.3894(4) 0.0419(18) Uani 1 1 d . . . . .
H14A H 0.4565 0.4987 1.4240 0.063 Uiso 1 1 calc R U . . .
H14B H 0.4788 0.4574 1.3842 0.063 Uiso 1 1 calc R U . . .
H14C H 0.4247 0.4384 1.4015 0.063 Uiso 1 1 calc R U . . .
C141 C 0.4160(6) 0.5519(4) 1.3132(5) 0.061(3) Uani 1 1 d . . . . .
H14D H 0.4140 0.5796 1.3437 0.092 Uiso 1 1 calc R U . . .
H14E H 0.3891 0.5640 1.2678 0.092 Uiso 1 1 calc R U . . .
H14F H 0.4593 0.5487 1.3206 0.092 Uiso 1 1 calc R U . . .
C142 C 0.3333(4) 0.5073(5) 1.3282(5) 0.069(3) Uani 1 1 d . . . . .
H14G H 0.3179 0.4727 1.3386 0.103 Uiso 1 1 calc R U . . .
H14H H 0.3017 0.5218 1.2857 0.103 Uiso 1 1 calc R U . . .
H14I H 0.3413 0.5352 1.3625 0.103 Uiso 1 1 calc R U . . .
C143 C 0.1693(3) 0.4243(3) 0.7512(3) 0.0316(15) Uani 1 1 d . . . . .
H143 H 0.2018 0.4262 0.7389 0.038 Uiso 1 1 calc R U . . .
C144 C 0.0486(6) 0.4623(6) 0.5928(5) 0.040(4) Uani 0.72(3) 1 d D U P A 1
H183 H 0.0115 0.4633 0.5997 0.060 Uiso 0.72(3) 1 calc R U P A 1
H184 H 0.0411 0.4849 0.5542 0.060 Uiso 0.72(3) 1 calc R U P A 1
H185 H 0.0573 0.4234 0.5857 0.060 Uiso 0.72(3) 1 calc R U P A 1
C145 C 0.4372(5) 0.4343(6) 0.7741(5) 0.080(4) Uani 1 1 d . . . . .
H14M H 0.4565 0.4566 0.7526 0.120 Uiso 1 1 calc R U . . .
H14N H 0.4085 0.4069 0.7429 0.120 Uiso 1 1 calc R U . . .
H14O H 0.4698 0.4147 0.8121 0.120 Uiso 1 1 calc R U . . .
C146 C 0.3396(3) 0.4910(4) 0.7372(4) 0.043(2) Uani 1 1 d . . . . .
H14P H 0.3185 0.5189 0.7512 0.064 Uiso 1 1 calc R U . . .
H14Q H 0.3123 0.4584 0.7188 0.064 Uiso 1 1 calc R U . . .
H14R H 0.3490 0.5074 0.7037 0.064 Uiso 1 1 calc R U . . .
C147 C 0.5562(10) 0.7275(8) 1.1347(17) 0.073(9) Uani 0.50(3) 1 d . U P B 1
H165 H 0.5292 0.7091 1.0928 0.110 Uiso 0.50(3) 1 calc R U P B 1
H166 H 0.5935 0.7045 1.1597 0.110 Uiso 0.50(3) 1 calc R U P B 1
H167 H 0.5332 0.7319 1.1601 0.110 Uiso 0.50(3) 1 calc R U P B 1
C148 C 0.0906(13) 0.5474(5) 0.6626(8) 0.140(13) Uani 0.72(3) 1 d D U P A 1
H186 H 0.0543 0.5487 0.6708 0.211 Uiso 0.72(3) 1 calc R U P A 1
H187 H 0.1269 0.5638 0.7001 0.211 Uiso 0.72(3) 1 calc R U P A 1
H188 H 0.0816 0.5687 0.6227 0.211 Uiso 0.72(3) 1 calc R U P A 1
C149 C 0.1610(6) 0.4835(11) 0.6408(9) 0.146(13) Uani 0.72(3) 1 d D U P A 1
H189 H 0.1529 0.5063 0.6022 0.220 Uiso 0.72(3) 1 calc R U P A 1
H190 H 0.1979 0.4981 0.6792 0.220 Uiso 0.72(3) 1 calc R U P A 1
H191 H 0.1686 0.4446 0.6329 0.220 Uiso 0.72(3) 1 calc R U P A 1
C150 C 0.6120(14) 0.8041(13) 1.1836(16) 0.094(13) Uani 0.50(3) 1 d . U P B 1
H168 H 0.6259 0.8413 1.1779 0.141 Uiso 0.50(3) 1 calc R U P B 1
H169 H 0.5882 0.8074 1.2083 0.141 Uiso 0.50(3) 1 calc R U P B 1
H170 H 0.6485 0.7800 1.2079 0.141 Uiso 0.50(3) 1 calc R U P B 1
C151 C 0.0466(7) 0.4450(8) 1.2008(8) 0.139(8) Uani 1 1 d . U . . .
H162 H 0.0643 0.4097 1.2238 0.208 Uiso 1 1 calc R U . . .
H163 H 0.0111 0.4370 1.1578 0.208 Uiso 1 1 calc R U . . .
H164 H 0.0322 0.4675 1.2269 0.208 Uiso 1 1 calc R U . . .
C152 C 0.6105(10) 0.7715(14) 1.0835(11) 0.068(8) Uani 0.50(3) 1 d . U P B 1
H171 H 0.5826 0.7550 1.0407 0.103 Uiso 0.50(3) 1 calc R U P B 1
H172 H 0.6263 0.8075 1.0770 0.103 Uiso 0.50(3) 1 calc R U P B 1
H173 H 0.6457 0.7461 1.1079 0.103 Uiso 0.50(3) 1 calc R U P B 1
C153 C 0.5625(11) 0.7213(7) 1.1019(11) 0.051(6) Uani 0.50(3) 1 d D . P B 2
H174 H 0.5278 0.7070 1.1087 0.076 Uiso 0.50(3) 1 calc R U P B 2
H175 H 0.5515 0.7184 1.0553 0.076 Uiso 0.50(3) 1 calc R U P B 2
H176 H 0.6002 0.6992 1.1281 0.076 Uiso 0.50(3) 1 calc R U P B 2
C154 C 0.598(3) 0.779(3) 1.1981(10) 0.23(4) Uani 0.50(3) 1 d D . P B 2
H177 H 0.6069 0.8173 1.2157 0.346 Uiso 0.50(3) 1 calc R U P B 2
H178 H 0.5657 0.7625 1.2072 0.346 Uiso 0.50(3) 1 calc R U P B 2
H179 H 0.6362 0.7565 1.2189 0.346 Uiso 0.50(3) 1 calc R U P B 2
C155 C 0.6265(9) 0.8101(12) 1.116(2) 0.107(14) Uani 0.50(3) 1 d D . P B 2
H180 H 0.6299 0.8489 1.1308 0.160 Uiso 0.50(3) 1 calc R U P B 2
H181 H 0.6661 0.7905 1.1423 0.160 Uiso 0.50(3) 1 calc R U P B 2
H182 H 0.6174 0.8097 1.0694 0.160 Uiso 0.50(3) 1 calc R U P B 2
C156 C 0.076(2) 0.4478(18) 0.5935(18) 0.088(15) Uani 0.28(3) 1 d D U P A 2
H192 H 0.0687 0.4690 0.5542 0.133 Uiso 0.28(3) 1 calc R U P A 2
H193 H 0.1038 0.4163 0.5994 0.133 Uiso 0.28(3) 1 calc R U P A 2
H194 H 0.0355 0.4335 0.5883 0.133 Uiso 0.28(3) 1 calc R U P A 2
C157 C 0.057(2) 0.5352(17) 0.642(3) 0.12(3) Uani 0.28(3) 1 d D U P A 2
H195 H 0.0742 0.5608 0.6793 0.173 Uiso 0.28(3) 1 calc R U P A 2
H196 H 0.0496 0.5558 0.6017 0.173 Uiso 0.28(3) 1 calc R U P A 2
H197 H 0.0173 0.5197 0.6363 0.173 Uiso 0.28(3) 1 calc R U P A 2
C158 C 0.1633(18) 0.515(2) 0.656(3) 0.150 Uiso 0.28(3) 1 d D U P A 2
H198 H 0.1821 0.5394 0.6950 0.225 Uiso 0.28(3) 1 calc R U P A 2
H199 H 0.1938 0.4863 0.6596 0.225 Uiso 0.28(3) 1 calc R U P A 2
H200 H 0.1512 0.5372 0.6165 0.225 Uiso 0.28(3) 1 calc R U P A 2

loop_
_atom_site_aniso_label
_atom_site_aniso_U_11
_atom_site_aniso_U_22
_atom_site_aniso_U_33
_atom_site_aniso_U_23
_atom_site_aniso_U_13
_atom_site_aniso_U_12
P1 0.0150(6) 0.0212(7) 0.0171(7) 0.0023(6) 0.0058(5) 0.0000(5)
P2 0.0144(6) 0.0215(8) 0.0201(7) -0.0012(6) 0.0049(5) -0.0015(5)
P3 0.0163(6) 0.0188(7) 0.0191(7) -0.0004(6) 0.0080(5) 0.0007(5)
P4 0.0153(6) 0.0190(7) 0.0188(7) 0.0001(5) 0.0078(5) -0.0012(5)
O1 0.0178(19) 0.033(2) 0.021(2) -0.0083(18) 0.0098(16) -0.0053(17)
O2 0.0149(18) 0.030(2) 0.021(2) 0.0026(17) 0.0057(16) -0.0037(17)
O3 0.0176(19) 0.030(2) 0.031(2) 0.0102(19) 0.0157(18) 0.0073(17)
O4 0.018(2) 0.023(2) 0.033(2) 0.0070(18) 0.0109(18) 0.0052(17)
O5 0.025(2) 0.032(2) 0.021(2) -0.0002(18) 0.0115(17) 0.0033(18)
O6 0.027(2) 0.023(2) 0.030(2) -0.0042(18) 0.0097(19) -0.0020(18)
O7 0.0138(19) 0.042(3) 0.020(2) -0.0053(18) 0.0080(16) -0.0034(18)
O8 0.0146(19) 0.043(3) 0.019(2) -0.0027(18) 0.0062(16) -0.0078(18)
O9 0.027(2) 0.026(2) 0.029(2) -0.0039(18) 0.0130(19) -0.0007(18)
O10 0.0158(19) 0.030(2) 0.023(2) 0.0071(18) 0.0102(16) 0.0057(17)
O11 0.0152(18) 0.027(2) 0.0163(18) 0.0040(16) 0.0053(15) 0.0064(16)
O12 0.032(2) 0.023(2) 0.029(2) 0.0032(18) 0.0153(19) -0.0038(18)
C1 0.056(7) 0.094(10) 0.101(9) 0.048(8) 0.024(6) -0.035(7)
C2 0.044(5) 0.022(4) 0.111(9) 0.032(5) 0.023(6) -0.003(4)
C3 0.052(6) 0.018(4) 0.140(11) -0.009(5) 0.042(7) -0.017(4)
C4 0.053(6) 0.041(6) 0.150(13) -0.060(7) -0.005(7) 0.002(5)
C5 0.055(6) 0.028(5) 0.093(9) -0.037(5) 0.012(6) -0.009(4)
C6 0.107(10) 0.105(11) 0.036(5) -0.048(6) -0.015(6) 0.053(9)
C7 0.087(8) 0.088(8) 0.023(4) -0.018(5) -0.008(4) 0.044(7)
C8 0.077(8) 0.096(9) 0.041(5) 0.009(6) 0.028(5) 0.036(7)
C9 0.067(7) 0.127(12) 0.054(6) 0.051(7) 0.026(6) -0.011(7)
C10 0.081(8) 0.062(7) 0.077(7) 0.031(6) 0.037(6) -0.020(6)
C11 0.058(6) 0.087(7) 0.024(4) 0.009(4) 0.013(4) 0.017(5)
C12 0.035(4) 0.056(5) 0.025(3) -0.008(3) -0.004(3) -0.008(4)
C13 0.037(4) 0.052(5) 0.037(4) 0.015(4) -0.003(3) 0.023(4)
C14 0.073(6) 0.035(5) 0.041(5) 0.024(4) 0.003(4) 0.011(4)
C15 0.062(6) 0.015(4) 0.090(7) 0.014(4) 0.028(5) 0.004(4)
C16 0.072(7) 0.022(4) 0.103(8) 0.011(5) 0.036(6) 0.031(4)
C17 0.036(4) 0.053(5) 0.053(5) -0.012(4) 0.008(4) 0.020(4)
C18 0.039(4) 0.047(5) 0.055(5) 0.003(4) -0.004(4) 0.023(4)
C19 0.016(3) 0.058(6) 0.068(6) -0.009(5) 0.004(4) -0.006(3)
C20 0.021(4) 0.067(7) 0.093(8) -0.041(6) -0.022(4) -0.003(4)
C21 0.049(6) 0.075(8) 0.082(8) -0.055(6) 0.008(5) -0.022(5)
C22 0.044(5) 0.041(5) 0.060(6) -0.009(4) 0.012(4) -0.030(4)
C23 0.072(6) 0.022(4) 0.096(8) -0.003(4) 0.049(6) -0.018(4)
C24 0.053(5) 0.016(3) 0.084(7) 0.018(4) 0.022(5) -0.008(3)
C25 0.065(7) 0.046(6) 0.098(9) 0.039(6) 0.028(6) 0.014(5)
C26 0.059(6) 0.028(4) 0.093(8) 0.022(5) 0.032(6) 0.030(4)
C27 0.032(4) 0.028(4) 0.064(5) 0.002(4) 0.006(4) 0.026(3)
C28 0.035(4) 0.061(6) 0.045(5) 0.012(4) -0.001(4) 0.024(4)
C29 0.013(3) 0.033(4) 0.067(5) -0.001(4) 0.004(3) -0.002(3)
C30 0.040(5) 0.104(10) 0.077(8) -0.040(7) -0.015(5) -0.009(6)
C31 0.038(4) 0.038(4) 0.040(4) 0.008(3) -0.009(3) 0.004(3)
C32 0.106(10) 0.151(14) 0.038(5) 0.007(7) 0.046(7) 0.052(10)
C33 0.071(7) 0.065(7) 0.051(5) -0.019(5) 0.023(5) 0.027(5)
C34 0.062(6) 0.031(4) 0.070(6) -0.010(4) 0.029(5) 0.020(4)
C35 0.054(6) 0.038(5) 0.096(8) -0.025(5) 0.021(6) 0.018(4)
C36 0.031(4) 0.030(4) 0.065(6) -0.010(4) 0.006(4) -0.023(3)
C37 0.035(4) 0.049(5) 0.073(6) 0.001(4) 0.026(4) -0.020(4)
C38 0.027(4) 0.048(5) 0.085(7) -0.010(5) 0.023(4) -0.003(4)
C39 0.036(4) 0.090(8) 0.071(6) -0.003(6) 0.033(5) -0.004(5)
C40 0.033(4) 0.045(5) 0.071(6) -0.003(4) 0.027(4) 0.017(4)
C41 0.054(5) 0.043(5) 0.055(5) -0.007(4) 0.025(4) 0.022(4)
C42 0.067(6) 0.073(7) 0.048(5) -0.001(5) 0.034(5) 0.025(5)
C43 0.058(7) 0.113(11) 0.086(9) 0.013(8) 0.049(7) 0.004(7)
C44 0.070(8) 0.116(11) 0.084(8) 0.021(8) 0.058(7) 0.020(7)
C45 0.053(6) 0.066(7) 0.088(8) 0.023(6) 0.028(6) -0.029(5)
C46 0.044(5) 0.075(7) 0.051(5) 0.037(5) 0.008(4) -0.002(5)
C47 0.052(6) 0.113(10) 0.052(6) 0.033(6) 0.025(5) 0.007(6)
C48 0.069(6) 0.084(8) 0.037(5) -0.018(5) 0.017(4) 0.021(6)
C49 0.068(6) 0.067(7) 0.052(6) -0.041(5) 0.024(5) -0.019(5)
C50 0.069(6) 0.020(4) 0.082(7) -0.023(4) 0.033(5) -0.014(4)
C51 0.071(6) 0.021(4) 0.075(6) -0.020(4) 0.032(5) 0.004(4)
C52 0.043(5) 0.049(6) 0.096(9) -0.032(6) -0.006(5) -0.012(5)
C53 0.038(4) 0.051(5) 0.059(5) -0.006(4) 0.020(4) 0.019(4)
C54 0.032(4) 0.079(7) 0.088(7) 0.012(6) 0.039(5) 0.013(4)
C55 0.024(4) 0.050(5) 0.109(9) -0.015(6) 0.029(5) -0.002(4)
C56 0.039(5) 0.047(5) 0.101(8) 0.023(5) 0.032(5) -0.010(4)
C57 0.094(9) 0.080(8) 0.099(9) -0.007(7) 0.077(8) -0.044(7)
C58 0.072(8) 0.125(12) 0.096(10) 0.027(9) 0.070(8) 0.012(8)
C59 0.069(6) 0.032(4) 0.035(4) 0.013(3) 0.005(4) 0.010(4)
C60 0.025(4) 0.067(6) 0.030(4) 0.015(4) -0.004(3) 0.019(4)
C61 0.045(5) 0.056(5) 0.041(4) -0.020(4) 0.017(4) -0.022(4)
C62 0.037(4) 0.045(4) 0.018(3) -0.007(3) 0.010(3) 0.001(3)
C63 0.030(3) 0.038(4) 0.019(3) 0.005(3) 0.009(3) 0.006(3)
C64 0.024(3) 0.026(3) 0.022(3) 0.006(2) 0.008(2) 0.003(2)
C65 0.023(3) 0.014(3) 0.018(3) 0.007(2) 0.008(2) 0.004(2)
C66 0.013(2) 0.018(3) 0.023(3) 0.000(2) 0.004(2) 0.000(2)
C67 0.016(3) 0.022(3) 0.026(3) -0.002(2) 0.012(2) -0.003(2)
C68 0.019(3) 0.023(3) 0.017(3) -0.005(2) 0.007(2) -0.004(2)
C69 0.020(3) 0.012(3) 0.026(3) -0.001(2) 0.007(2) 0.001(2)
C70 0.022(3) 0.035(4) 0.016(3) -0.001(2) 0.005(2) -0.004(3)
C71 0.026(3) 0.029(3) 0.021(3) -0.001(2) 0.008(2) -0.003(3)
C72 0.035(3) 0.023(3) 0.019(3) -0.001(2) 0.005(3) 0.002(3)
C73 0.032(3) 0.032(4) 0.026(3) 0.004(3) 0.007(3) -0.003(3)
C74 0.055(5) 0.071(6) 0.039(4) 0.015(4) 0.020(4) 0.029(5)
C75 0.026(3) 0.024(3) 0.043(4) -0.008(3) 0.006(3) 0.002(3)
C76 0.022(3) 0.022(3) 0.036(4) -0.010(3) 0.007(3) -0.009(2)
C77 0.025(3) 0.027(3) 0.025(3) 0.000(3) 0.007(2) -0.001(3)
C78 0.021(3) 0.019(3) 0.023(3) -0.005(2) 0.007(2) -0.002(2)
C79 0.009(2) 0.028(3) 0.024(3) -0.001(2) 0.008(2) 0.002(2)
C80 0.015(2) 0.013(3) 0.022(3) 0.001(2) 0.010(2) 0.001(2)
C81 0.017(3) 0.020(3) 0.019(3) 0.003(2) 0.007(2) 0.000(2)
C82 0.017(3) 0.018(3) 0.030(3) -0.001(2) 0.010(2) -0.008(2)
C83 0.024(3) 0.034(4) 0.031(3) 0.007(3) 0.018(3) 0.001(3)
C84 0.025(3) 0.024(3) 0.023(3) -0.004(2) 0.014(2) -0.002(2)
C85 0.028(3) 0.020(3) 0.030(3) 0.003(2) 0.011(3) -0.005(2)
C86 0.054(5) 0.089(8) 0.032(4) -0.005(4) 0.003(4) -0.041(5)
C87 0.029(4) 0.076(8) 0.125(10) -0.047(7) 0.026(5) -0.015(5)
C88 0.053(5) 0.024(4) 0.051(5) 0.008(3) 0.006(4) -0.028(3)
C89 0.027(3) 0.028(3) 0.017(3) 0.006(2) 0.010(2) 0.004(2)
C90 0.017(3) 0.020(3) 0.022(3) 0.002(2) 0.009(2) -0.002(2)
C91 0.013(2) 0.014(3) 0.028(3) 0.003(2) 0.011(2) -0.002(2)
C92 0.019(3) 0.019(3) 0.025(3) 0.004(2) 0.007(2) 0.003(2)
C93 0.021(3) 0.029(3) 0.032(3) -0.003(3) 0.012(3) -0.002(2)
C94 0.023(3) 0.032(4) 0.036(4) -0.003(3) 0.010(3) 0.008(3)
C95 0.034(3) 0.040(4) 0.027(3) 0.008(3) 0.019(3) 0.013(3)
C96 0.033(4) 0.039(4) 0.027(3) 0.002(3) 0.015(3) 0.005(3)
C97 0.049(5) 0.041(4) 0.036(4) -0.012(3) 0.008(3) 0.009(4)
C98 0.048(5) 0.055(5) 0.031(4) -0.003(4) 0.002(3) 0.008(4)
C99 0.018(3) 0.028(3) 0.019(3) -0.006(2) 0.005(2) -0.002(2)
C100 0.042(4) 0.051(5) 0.023(3) 0.001(3) 0.005(3) -0.006(4)
C101 0.050(5) 0.042(5) 0.042(4) 0.014(4) 0.004(4) -0.008(4)
C102 0.043(4) 0.038(4) 0.022(3) 0.001(3) 0.017(3) -0.006(3)
C103 0.033(3) 0.037(4) 0.020(3) -0.002(3) 0.011(3) 0.000(3)
C104 0.151(13) 0.113(11) 0.064(7) -0.030(7) 0.006(8) 0.092(10)
C105 0.018(3) 0.047(4) 0.038(4) -0.026(3) 0.010(3) -0.005(3)
C106 0.011(2) 0.028(3) 0.024(3) -0.005(2) 0.005(2) -0.004(2)
C107 0.010(2) 0.032(3) 0.020(3) -0.005(2) 0.003(2) -0.002(2)
C108 0.009(2) 0.023(3) 0.019(3) 0.001(2) 0.004(2) -0.002(2)
C109 0.021(3) 0.019(3) 0.022(3) -0.003(2) 0.013(2) -0.005(2)
C110 0.016(2) 0.013(3) 0.029(3) -0.001(2) 0.014(2) -0.002(2)
C111 0.015(2) 0.013(3) 0.020(3) 0.001(2) 0.002(2) 0.004(2)
C112 0.021(3) 0.025(3) 0.019(3) -0.006(2) 0.007(2) -0.006(2)
C113 0.026(3) 0.024(3) 0.029(3) -0.005(3) 0.010(3) -0.005(3)
C114 0.019(3) 0.023(3) 0.035(3) -0.003(3) 0.000(3) -0.002(2)
C115 0.028(3) 0.026(3) 0.037(4) 0.013(3) 0.004(3) -0.004(3)
C116 0.026(4) 0.068(6) 0.042(4) 0.033(4) -0.003(3) -0.016(4)
C117 0.051(6) 0.134(12) 0.077(7) 0.060(8) -0.001(5) -0.047(7)
C118 0.020(3) 0.082(6) 0.037(4) 0.026(4) 0.011(3) -0.004(4)
C119 0.027(3) 0.030(3) 0.032(3) 0.010(3) 0.016(3) 0.004(3)
C120 0.031(3) 0.027(3) 0.023(3) 0.005(2) 0.014(3) 0.005(3)
C121 0.018(3) 0.021(3) 0.025(3) -0.002(2) 0.012(2) 0.000(2)
C122 0.019(3) 0.018(3) 0.024(3) 0.002(2) 0.009(2) -0.003(2)
C123 0.022(3) 0.012(2) 0.018(2) 0.001(2) 0.010(2) -0.001(2)
C124 0.013(2) 0.015(3) 0.025(3) 0.001(2) 0.008(2) 0.000(2)
C125 0.019(3) 0.023(3) 0.021(3) 0.002(2) 0.009(2) 0.003(2)
C126 0.014(3) 0.031(3) 0.024(3) 0.003(2) 0.006(2) 0.005(2)
C127 0.015(3) 0.033(4) 0.036(3) 0.001(3) 0.012(3) -0.002(2)
C128 0.019(3) 0.013(3) 0.023(3) 0.003(2) 0.006(2) 0.007(2)
C129 0.014(2) 0.012(2) 0.021(3) 0.005(2) 0.005(2) -0.0005(19)
C130 0.015(2) 0.020(3) 0.023(3) 0.002(2) 0.009(2) 0.001(2)
C131 0.021(3) 0.016(3) 0.017(3) 0.000(2) 0.009(2) -0.004(2)
C132 0.022(3) 0.106(8) 0.038(4) -0.043(5) 0.009(3) 0.003(4)
C133 0.014(3) 0.029(3) 0.026(3) -0.001(3) 0.003(2) -0.002(2)
C134 0.017(3) 0.028(3) 0.026(3) 0.001(2) 0.007(2) 0.000(2)
C135 0.013(3) 0.025(3) 0.032(3) -0.002(2) 0.009(2) -0.001(2)
C136 0.021(3) 0.023(3) 0.031(3) 0.003(2) 0.012(3) 0.005(2)
C137 0.019(3) 0.023(3) 0.032(3) 0.003(3) 0.010(2) 0.001(2)
C138 0.014(2) 0.024(3) 0.025(3) 0.003(2) 0.007(2) 0.001(2)
C139 0.018(3) 0.033(4) 0.035(4) -0.006(3) 0.007(3) 0.000(3)
C140 0.038(4) 0.044(5) 0.037(4) -0.005(3) 0.012(3) 0.005(3)
C141 0.102(8) 0.030(4) 0.055(5) -0.012(4) 0.039(6) -0.009(5)
C142 0.024(4) 0.110(9) 0.064(6) -0.056(6) 0.013(4) 0.000(5)
C143 0.015(3) 0.041(4) 0.031(3) 0.015(3) 0.005(2) -0.001(3)
C144 0.038(7) 0.057(8) 0.019(5) 0.011(4) 0.008(4) -0.009(6)
C145 0.057(6) 0.135(11) 0.071(7) 0.064(7) 0.048(5) 0.064(7)
C146 0.023(3) 0.057(5) 0.047(4) 0.029(4) 0.015(3) 0.007(3)
C147 0.035(9) 0.021(9) 0.10(2) -0.006(11) -0.018(12) 0.018(7)
C148 0.28(3) 0.027(7) 0.036(8) 0.014(6) 0.004(14) -0.039(12)
C149 0.035(7) 0.28(3) 0.117(15) 0.165(18) 0.026(8) 0.012(11)
C150 0.055(13) 0.066(15) 0.075(17) -0.036(12) -0.042(12) 0.048(12)
C151 0.139(12) 0.207(18) 0.148(13) -0.113(13) 0.132(12) -0.107(12)
C152 0.041(10) 0.10(2) 0.056(12) 0.034(12) 0.019(9) 0.050(12)
C153 0.055(11) 0.023(9) 0.042(11) -0.017(8) -0.005(9) 0.014(7)
C154 0.29(7) 0.28(7) 0.047(16) -0.01(3) 0.01(2) 0.26(6)
C155 0.027(10) 0.073(19) 0.19(4) 0.01(2) 0.020(15) 0.016(11)
C156 0.04(2) 0.14(4) 0.10(3) 0.03(2) 0.03(2) 0.01(2)
C157 0.06(3) 0.09(4) 0.17(7) 0.06(4) 0.04(4) 0.02(3)

loop_
_atom_type_symbol
_atom_type_description
_atom_type_scat_dispersion_real
_atom_type_scat_dispersion_imag
_atom_type_scat_source
C C 0.0033 0.0016 'International Tables Vol C Tables 4.2.6.8 and 6.1.1.4'
H H 0.0000 0.0000 'International Tables Vol C Tables 4.2.6.8 and 6.1.1.4'
O O 0.0106 0.0060 'International Tables Vol C Tables 4.2.6.8 and 6.1.1.4'
P P 0.1023 0.0942 'International Tables Vol C Tables 4.2.6.8 and 6.1.1.4'

loop_
_geom_angle_atom_site_label_1
_geom_angle_atom_site_label_2
_geom_angle_atom_site_label_3
_geom_angle
O4 P1 C66 117.3(3)
O4 P1 C65 113.8(3)
C66 P1 C65 98.9(3)
O4 P1 C80 113.1(3)
C66 P1 C80 99.9(3)
C65 P1 C80 112.3(3)
O6 P2 C78 114.4(3)
O6 P2 C69 117.1(3)
C78 P2 C69 99.1(3)
O6 P2 C70 113.3(3)
C78 P2 C70 112.7(3)
C69 P2 C70 98.5(3)
O9 P3 C121 112.8(3)
O9 P3 C123 117.4(3)
C121 P3 C123 99.6(3)
O9 P3 C122 113.6(3)
C121 P3 C122 113.1(3)
C123 P3 C122 99.0(3)
O12 P4 C108 113.7(3)
O12 P4 C131 115.9(3)
C108 P4 C131 99.4(3)
O12 P4 C130 113.5(3)
C108 P4 C130 113.2(3)
C131 P4 C130 99.6(3)
C67 O1 C79 118.6(4)
C90 O2 C89 118.2(4)
C92 O3 C91 118.6(5)
C68 O5 C99 119.1(5)
C110 O7 C109 121.0(5)
C111 O8 C112 120.2(5)
C124 O10 C125 119.5(4)
C128 O11 C129 119.1(4)
C45 C1 C2 122.4(12)
C45 C1 C46 118.4(14)
C2 C1 C46 107.1(11)
C3 C2 C1 117.4(9)
C3 C2 C15 123.8(11)
C1 C2 C15 106.6(10)
C2 C3 C4 116.3(10)
C2 C3 C36 120.9(11)
C4 C3 C36 110.8(11)
C35 C4 C3 122.5(13)
C35 C4 C5 118.1(15)
C3 C4 C5 108.4(11)
C6 C5 C4 121.0(12)
C6 C5 C52 124.4(11)
C4 C5 C52 102.9(12)
C5 C6 C33 123.9(12)
C5 C6 C7 121.3(12)
C33 C6 C7 102.3(14)
C31 C7 C8 121.8(10)
C31 C7 C6 113.7(13)
C8 C7 C6 112.3(11)
C9 C8 C7 117.4(11)
C9 C8 C32 125.6(13)
C7 C8 C32 103.0(12)
C8 C9 C59 125.1(12)
C8 C9 C10 117.1(13)
C59 C9 C10 108.4(13)
C57 C10 C24 119.9(11)
C57 C10 C9 121.7(13)
C24 C10 C9 106.8(11)
C12 C11 C47 128.2(11)
C12 C11 C48 117.1(10)
C47 C11 C48 104.8(10)
C11 C12 C13 118.3(9)
C11 C12 C20 124.9(9)
C13 C12 C20 104.8(8)
C18 C13 C14 123.1(9)
C18 C13 C12 109.0(9)
C14 C13 C12 115.9(8)
C15 C14 C13 119.0(10)
C15 C14 C46 109.6(10)
C13 C14 C46 120.0(9)
C16 C15 C14 119.2(10)
C16 C15 C2 118.1(11)
C14 C15 C2 109.7(10)
C15 C16 C17 123.3(10)
C15 C16 C35 118.1(10)
C17 C16 C35 107.1(10)
C53 C17 C18 119.9(9)
C53 C17 C16 110.6(8)
C18 C17 C16 118.1(10)
C13 C18 C17 117.2(9)
C13 C18 C19 111.4(9)
C17 C18 C19 118.3(10)
C55 C19 C20 121.3(10)
C55 C19 C18 119.6(9)
C20 C19 C18 107.2(10)
C21 C20 C19 126.6(14)
C21 C20 C12 114.3(11)
C19 C20 C12 107.5(9)
C20 C21 C49 126.5(14)
C20 C21 C22 115.4(12)
C49 C21 C22 106.6(10)
C56 C22 C23 120.7(9)
C56 C22 C21 119.3(9)
C23 C22 C21 105.7(9)
C24 C23 C50 119.5(10)
C24 C23 C22 119.9(9)
C50 C23 C22 109.4(10)
C23 C24 C25 123.4(10)
C23 C24 C10 117.3(9)
C25 C24 C10 106.4(10)
C26 C25 C24 119.5(11)
C26 C25 C59 116.9(10)
C24 C25 C59 113.4(11)
C25 C26 C27 120.7(10)
C25 C26 C51 117.9(9)
C27 C26 C51 107.4(9)
C28 C27 C40 120.6(9)
C28 C27 C26 120.7(9)
C40 C27 C26 105.7(8)
C27 C28 C60 122.1(10)
C27 C28 C29 119.9(9)
C60 C28 C29 107.2(8)
C38 C29 C30 123.0(9)
C38 C29 C28 117.5(8)
C30 C29 C28 104.0(10)
C52 C30 C29 120.0(14)
C52 C30 C31 117.9(12)
C29 C30 C31 112.4(11)
C60 C31 C7 120.7(9)
C60 C31 C30 100.0(9)
C7 C31 C30 124.2(9)
C58 C32 C33 122.0(12)
C58 C32 C8 115.4(15)
C33 C32 C8 110.5(13)
C34 C33 C32 121.3(10)
C34 C33 C6 114.8(12)
C32 C33 C6 111.8(11)
C33 C34 C35 122.0(10)
C33 C34 C53 117.1(10)
C35 C34 C53 109.3(9)
C4 C35 C34 120.3(12)
C4 C35 C16 121.0(12)
C34 C35 C16 105.5(9)
C52 C36 C37 125.2(9)
C52 C36 C3 106.0(10)
C37 C36 C3 116.1(10)
C45 C37 C36 122.3(10)
C45 C37 C38 109.4(9)
C36 C37 C38 116.2(9)
C29 C38 C39 123.7(9)
C29 C38 C37 117.3(9)
C39 C38 C37 109.3(10)
C38 C39 C40 118.6(10)
C38 C39 C44 109.5(11)
C40 C39 C44 120.8(11)
C39 C40 C27 119.5(9)
C39 C40 C41 116.3(9)
C27 C40 C41 110.5(8)
C42 C41 C51 119.8(9)
C42 C41 C40 119.3(10)
C51 C41 C40 110.6(8)
C41 C42 C48 120.4(10)
C41 C42 C43 120.0(10)
C48 C42 C43 106.6(10)
C44 C43 C42 120.7(13)
C44 C43 C47 123.9(15)
C42 C43 C47 105.3(10)
C43 C44 C39 122.9(14)
C43 C44 C45 119.6(12)
C39 C44 C45 105.8(11)
C1 C45 C37 120.9(13)
C1 C45 C44 121.0(11)
C37 C45 C44 106.0(10)
C47 C46 C14 121.4(9)
C47 C46 C1 119.1(11)
C14 C46 C1 106.9(11)
C11 C47 C46 116.2(10)
C11 C47 C43 112.2(11)
C46 C47 C43 118.0(11)
C49 C48 C42 119.9(10)
C49 C48 C11 116.9(9)
C42 C48 C11 110.8(11)
C48 C49 C50 120.5(10)
C48 C49 C21 120.0(11)
C50 C49 C21 106.9(10)
C51 C50 C23 119.2(10)
C51 C50 C49 118.3(10)
C23 C50 C49 111.4(9)
C50 C51 C41 121.0(9)
C50 C51 C26 120.4(9)
C41 C51 C26 105.8(8)
C36 C52 C30 117.8(12)
C36 C52 C5 111.8(10)
C30 C52 C5 118.1(13)
C54 C53 C17 120.1(9)
C54 C53 C34 119.1(9)
C17 C53 C34 107.4(9)
C53 C54 C55 120.3(10)
C53 C54 C58 121.4(11)
C55 C54 C58 107.1(11)
C19 C55 C56 117.5(10)
C19 C55 C54 121.9(10)
C56 C55 C54 109.4(11)
C57 C56 C22 119.6(10)
C57 C56 C55 110.1(12)
C22 C56 C55 119.6(10)
C10 C57 C56 122.5(12)
C10 C57 C58 116.2(12)
C56 C57 C58 108.0(12)
C32 C58 C54 119.0(14)
C32 C58 C57 123.6(13)
C54 C58 C57 105.4(13)
C25 C59 C60 122.9(9)
C25 C59 C9 105.0(10)
C60 C59 C9 116.0(9)
C31 C60 C28 116.4(9)
C31 C60 C59 118.7(8)
C28 C60 C59 116.0(9)
C62 C61 H61A 109.5
C62 C61 H61B 109.5
H61A C61 H61B 109.5
C62 C61 H61C 109.5
H61A C61 H61C 109.5
H61B C61 H61C 109.5
C63 C62 C98 108.6(7)
C63 C62 C97 112.0(6)
C98 C62 C97 111.5(6)
C63 C62 C61 111.3(6)
C98 C62 C61 107.5(7)
C97 C62 C61 105.9(7)
C64 C63 C96 117.2(6)
C64 C63 C62 122.4(6)
C96 C63 C62 120.5(6)
C63 C64 C65 122.7(6)
C63 C64 H64 118.7
C65 C64 H64 118.7
C89 C65 C64 117.3(5)
C89 C65 P1 118.4(5)
C64 C65 P1 124.0(5)
C67 C66 C90 119.9(5)
C67 C66 P1 119.9(4)
C90 C66 P1 119.8(4)
C66 C67 O1 123.5(5)
C66 C67 C68 120.1(5)
O1 C67 C68 116.4(5)
O5 C68 C69 124.1(5)
O5 C68 C67 116.2(5)
C69 C68 C67 119.6(5)
C91 C69 C68 120.5(5)
C91 C69 P2 119.5(4)
C68 C69 P2 119.6(5)
C71 C70 C99 119.0(6)
C71 C70 P2 122.6(5)
C99 C70 P2 118.2(5)
C70 C71 C72 122.1(6)
C70 C71 H71 118.9
C72 C71 H71 118.9
C102 C72 C71 118.2(6)
C102 C72 C73 120.2(6)
C71 C72 C73 121.6(6)
C101 C73 C100 110.1(6)
C101 C73 C74 106.7(7)
C100 C73 C74 108.3(7)
C101 C73 C72 111.3(6)
C100 C73 C72 108.3(6)
C74 C73 C72 112.0(6)
C73 C74 H74A 109.5
C73 C74 H74B 109.5
H74A C74 H74B 109.5
C73 C74 H74C 109.5
H74A C74 H74C 109.5
H74B C74 H74C 109.5
C150 C75 C147 106(2)
C153 C75 C155 117.0(17)
C150 C75 C76 111.5(12)
C147 C75 C76 108.1(9)
C153 C75 C76 110.2(9)
C155 C75 C76 106.7(10)
C150 C75 C152 111(2)
C147 C75 C152 107.4(16)
C76 C75 C152 111.8(8)
C153 C75 C154 104(2)
C155 C75 C154 104(3)
C76 C75 C154 114.9(15)
C94 C76 C77 117.3(6)
C94 C76 C75 120.4(6)
C77 C76 C75 122.2(6)
C76 C77 C78 124.4(6)
C76 C77 H77 117.8
C78 C77 H77 117.8
C92 C78 C77 116.8(6)
C92 C78 P2 118.1(5)
C77 C78 P2 124.6(5)
C84 C79 C80 121.8(5)
C84 C79 O1 114.2(5)
C80 C79 O1 123.9(5)
C79 C80 C81 116.8(5)
C79 C80 P1 118.3(4)
C81 C80 P1 124.9(4)
C82 C81 C80 122.3(5)
C82 C81 H81 118.9
C80 C81 H81 118.9
C83 C82 C81 118.4(5)
C83 C82 C85 120.0(5)
C81 C82 C85 121.6(5)
C82 C83 C84 121.5(6)
C82 C83 H83 119.2
C84 C83 H83 119.2
C79 C84 C83 119.1(6)
C79 C84 H84 120.4
C83 C84 H84 120.4
C87 C85 C88 110.9(8)
C87 C85 C86 107.1(8)
C88 C85 C86 108.9(7)
C87 C85 C82 108.3(6)
C88 C85 C82 110.6(5)
C86 C85 C82 111.0(6)
C85 C86 H86A 109.5
C85 C86 H86B 109.5
H86A C86 H86B 109.5
C85 C86 H86C 109.5
H86A C86 H86C 109.5
H86B C86 H86C 109.5
C85 C87 H87A 109.5
C85 C87 H87B 109.5
H87A C87 H87B 109.5
C85 C87 H87C 109.5
H87A C87 H87C 109.5
H87B C87 H87C 109.5
C85 C88 H88A 109.5
C85 C88 H88B 109.5
H88A C88 H88B 109.5
C85 C88 H88C 109.5
H88A C88 H88C 109.5
H88B C88 H88C 109.5
C95 C89 O2 115.1(6)
C95 C89 C65 120.7(6)
O2 C89 C65 124.1(5)
O2 C90 C66 123.7(5)
O2 C90 C91 117.0(5)
C66 C90 C91 119.2(5)
C69 C91 O3 123.9(5)
C69 C91 C90 120.4(5)
O3 C91 C90 115.6(5)
O3 C92 C78 125.5(5)
O3 C92 C93 113.9(5)
C78 C92 C93 120.6(6)
C92 C93 C94 119.3(6)
C92 C93 H93 120.4
C94 C93 H93 120.4
C76 C94 C93 121.5(6)
C76 C94 H94 119.3
C93 C94 H94 119.3
C96 C95 C89 120.3(6)
C96 C95 H95 119.8
C89 C95 H95 119.8
C95 C96 C63 121.8(6)
C95 C96 H96 119.1
C63 C96 H96 119.1
C62 C97 H97A 109.5
C62 C97 H97B 109.5
H97A C97 H97B 109.5
C62 C97 H97C 109.5
H97A C97 H97C 109.5
H97B C97 H97C 109.5
C62 C98 H98A 109.5
C62 C98 H98B 109.5
H98A C98 H98B 109.5
C62 C98 H98C 109.5
H98A C98 H98C 109.5
H98B C98 H98C 109.5
O5 C99 C103 114.7(5)
O5 C99 C70 125.0(6)
C103 C99 C70 120.3(6)
C73 C100 H10A 109.5
C73 C100 H10B 109.5
H10A C100 H10B 109.5
C73 C100 H10C 109.5
H10A C100 H10C 109.5
H10B C100 H10C 109.5
C73 C101 H10D 109.5
C73 C101 H10E 109.5
H10D C101 H10E 109.5
C73 C101 H10F 109.5
H10D C101 H10F 109.5
H10E C101 H10F 109.5
C72 C102 C103 121.3(6)
C72 C102 H102 119.3
C103 C102 H102 119.3
C99 C103 C102 119.1(6)
C99 C103 H103 120.4
C102 C103 H103 120.4
C105 C104 H10G 109.5
C105 C104 H10H 109.5
H10G C104 H10H 109.5
C105 C104 H10I 109.5
H10G C104 H10I 109.5
H10H C104 H10I 109.5
C104 C105 C132 108.3(8)
C104 C105 C151 105.6(12)
C132 C105 C151 109.7(10)
C104 C105 C106 112.1(8)
C132 C105 C106 112.2(5)
C151 C105 C106 108.7(7)
C107 C106 C133 118.2(6)
C107 C106 C105 122.2(5)
C133 C106 C105 119.6(5)
C106 C107 C108 121.9(5)
C106 C107 H107 119.1
C108 C107 H107 119.1
C109 C108 C107 118.5(5)
C109 C108 P4 119.8(4)
C107 C108 P4 121.5(4)
O7 C109 C134 115.5(5)
O7 C109 C108 124.5(5)
C134 C109 C108 120.0(5)
O7 C110 C111 117.2(5)
O7 C110 C131 123.3(5)
C111 C110 C131 119.4(5)
O8 C111 C110 116.7(5)
O8 C111 C123 123.1(5)
C110 C111 C123 120.2(5)
O8 C112 C122 124.6(5)
O8 C112 C113 115.3(5)
C122 C112 C113 120.1(6)
C114 C113 C112 120.1(6)
C114 C113 H113 119.9
C112 C113 H113 119.9
C113 C114 C115 121.3(6)
C113 C114 H114 119.3
C115 C114 H114 119.3
C143 C115 C114 117.8(6)
C143 C115 C116 122.2(7)
C114 C115 C116 119.9(6)
C149 C116 C115 112.0(7)
C156 C116 C115 107.6(19)
C149 C116 C144 107.7(10)
C115 C116 C144 108.6(7)
C149 C116 C148 109.8(10)
C115 C116 C148 110.2(9)
C144 C116 C148 108.4(9)
C156 C116 C158 109.6(17)
C115 C116 C158 117(3)
C156 C116 C157 107.1(15)
C115 C116 C157 111(2)
C158 C116 C157 104.8(16)
C118 C117 H144 109.5
C118 C117 H145 109.5
H144 C117 H145 109.5
C118 C117 H146 109.5
H144 C117 H146 109.5
H145 C117 H146 109.5
C119 C118 C145 110.5(7)
C119 C118 C146 111.9(6)
C145 C118 C146 109.5(7)
C119 C118 C117 108.0(7)
C145 C118 C117 111.4(9)
C146 C118 C117 105.4(8)
C127 C119 C120 116.0(6)
C127 C119 C118 123.2(6)
C120 C119 C118 120.6(6)
C119 C120 C121 123.5(6)
C119 C120 H120 118.3
C121 C120 H120 118.3
C120 C121 C125 117.5(5)
C120 C121 P3 123.8(5)
C125 C121 P3 118.6(4)
C112 C122 C143 117.4(6)
C112 C122 P3 117.7(5)
C143 C122 P3 124.6(5)
C111 C123 C124 120.6(5)
C111 C123 P3 119.6(4)
C124 C123 P3 119.6(4)
O10 C124 C128 117.2(5)
O10 C124 C123 123.7(5)
C128 C124 C123 119.0(5)
O10 C125 C121 124.7(5)
O10 C125 C126 115.5(5)
C121 C125 C126 119.7(5)
C127 C126 C125 119.8(6)
C127 C126 H126 120.1
C125 C126 H126 120.1
C126 C127 C119 123.4(6)
C126 C127 H127 118.3
C119 C127 H127 118.3
O11 C128 C124 116.6(5)
O11 C128 C131 123.1(5)
C124 C128 C131 120.2(5)
O11 C129 C138 114.9(5)
O11 C129 C130 124.8(5)
C138 C129 C130 120.3(5)
C135 C130 C129 118.7(5)
C135 C130 P4 124.5(4)
C129 C130 P4 116.7(4)
C110 C131 C128 120.1(5)
C110 C131 P4 121.1(4)
C128 C131 P4 118.6(4)
C105 C132 H13A 109.5
C105 C132 H13B 109.5
H13A C132 H13B 109.5
C105 C132 H13C 109.5
H13A C132 H13C 109.5
H13B C132 H13C 109.5
C134 C133 C106 120.5(6)
C134 C133 H133 119.8
C106 C133 H133 119.8
C133 C134 C109 120.9(6)
C133 C134 H134 119.5
C109 C134 H134 119.5
C130 C135 C136 122.0(5)
C130 C135 H135 119.0
C136 C135 H135 119.0
C137 C136 C135 117.3(6)
C137 C136 C139 120.2(6)
C135 C136 C139 122.5(5)
C138 C137 C136 121.6(6)
C138 C137 H137 119.2
C136 C137 H137 119.2
C137 C138 C129 120.0(5)
C137 C138 H138 120.0
C129 C138 H138 120.0
C141 C139 C140 110.0(7)
C141 C139 C136 107.5(6)
C140 C139 C136 111.4(6)
C141 C139 C142 105.4(8)
C140 C139 C142 110.5(7)
C136 C139 C142 111.8(6)
C139 C140 H14A 109.5
C139 C140 H14B 109.5
H14A C140 H14B 109.5
C139 C140 H14C 109.5
H14A C140 H14C 109.5
H14B C140 H14C 109.5
C139 C141 H14D 109.5
C139 C141 H14E 109.5
H14D C141 H14E 109.5
C139 C141 H14F 109.5
H14D C141 H14F 109.5
H14E C141 H14F 109.5
C139 C142 H14G 109.5
C139 C142 H14H 109.5
H14G C142 H14H 109.5
C139 C142 H14I 109.5
H14G C142 H14I 109.5
H14H C142 H14I 109.5
C115 C143 C122 123.1(6)
C115 C143 H143 118.4
C122 C143 H143 118.4
C116 C144 H183 109.5
C116 C144 H184 109.5
H183 C144 H184 109.5
C116 C144 H185 109.5
H183 C144 H185 109.5
H184 C144 H185 109.5
C118 C145 H14M 109.5
C118 C145 H14N 109.5
H14M C145 H14N 109.5
C118 C145 H14O 109.5
H14M C145 H14O 109.5
H14N C145 H14O 109.5
C118 C146 H14P 109.5
C118 C146 H14Q 109.5
H14P C146 H14Q 109.5
C118 C146 H14R 109.5
H14P C146 H14R 109.5
H14Q C146 H14R 109.5
C75 C147 H165 109.5
C75 C147 H166 109.5
H165 C147 H166 109.5
C75 C147 H167 109.5
H165 C147 H167 109.5
H166 C147 H167 109.5
C116 C148 H186 109.5
C116 C148 H187 109.5
H186 C148 H187 109.5
C116 C148 H188 109.5
H186 C148 H188 109.5
H187 C148 H188 109.5
C116 C149 H189 109.5
C116 C149 H190 109.5
H189 C149 H190 109.5
C116 C149 H191 109.5
H189 C149 H191 109.5
H190 C149 H191 109.5
C75 C150 H168 109.5
C75 C150 H169 109.5
H168 C150 H169 109.5
C75 C150 H170 109.5
H168 C150 H170 109.5
H169 C150 H170 109.5
C105 C151 H162 109.5
C105 C151 H163 109.5
H162 C151 H163 109.5
C105 C151 H164 109.5
H162 C151 H164 109.5
H163 C151 H164 109.5
C75 C152 H171 109.5
C75 C152 H172 109.5
H171 C152 H172 109.5
C75 C152 H173 109.5
H171 C152 H173 109.5
H172 C152 H173 109.5
C75 C153 H174 109.5
C75 C153 H175 109.5
H174 C153 H175 109.5
C75 C153 H176 109.5
H174 C153 H176 109.5
H175 C153 H176 109.5
C75 C154 H177 109.5
C75 C154 H178 109.5
H177 C154 H178 109.5
C75 C154 H179 109.5
H177 C154 H179 109.5
H178 C154 H179 109.5
C75 C155 H180 109.5
C75 C155 H181 109.5
H180 C155 H181 109.5
C75 C155 H182 109.5
H180 C155 H182 109.5
H181 C155 H182 109.5
C116 C156 H192 109.5
C116 C156 H193 109.5
H192 C156 H193 109.5
C116 C156 H194 109.5
H192 C156 H194 109.5
H193 C156 H194 109.5
C116 C157 H195 109.5
C116 C157 H196 109.5
H195 C157 H196 109.5
C116 C157 H197 109.5
H195 C157 H197 109.5
H196 C157 H197 109.5
C116 C158 H198 109.5
C116 C158 H199 109.5
H198 C158 H199 109.5
C116 C158 H200 109.5
H198 C158 H200 109.5
H199 C158 H200 109.5

loop_
_geom_bond_atom_site_label_1
_geom_bond_atom_site_label_2
_geom_bond_distance
P1 O4 1.478(4)
P1 C66 1.774(6)
P1 C65 1.781(6)
P1 C80 1.791(6)
P2 O6 1.481(5)
P2 C78 1.765(6)
P2 C69 1.795(6)
P2 C70 1.800(6)
P3 O9 1.468(5)
P3 C121 1.776(6)
P3 C123 1.783(6)
P3 C122 1.788(6)
P4 O12 1.489(5)
P4 C108 1.778(6)
P4 C131 1.781(6)
P4 C130 1.792(6)
O1 C67 1.383(6)
O1 C79 1.396(7)
O2 C90 1.366(7)
O2 C89 1.391(7)
O3 C92 1.366(7)
O3 C91 1.382(6)
O5 C68 1.375(7)
O5 C99 1.379(7)
O7 C110 1.366(6)
O7 C109 1.370(7)
O8 C111 1.347(6)
O8 C112 1.374(7)
O10 C124 1.374(6)
O10 C125 1.374(7)
O11 C128 1.380(7)
O11 C129 1.385(7)
C1 C45 1.302(17)
C1 C2 1.437(19)
C1 C46 1.531(15)
C2 C3 1.405(17)
C2 C15 1.494(13)
C3 C4 1.41(2)
C3 C36 1.445(13)
C4 C35 1.374(15)
C4 C5 1.455(19)
C5 C6 1.32(2)
C5 C52 1.515(17)
C6 C33 1.476(19)
C6 C7 1.569(18)
C7 C31 1.389(15)
C7 C8 1.462(19)
C8 C9 1.243(18)
C8 C32 1.542(16)
C9 C59 1.476(17)
C9 C10 1.511(17)
C10 C57 1.366(18)
C10 C24 1.486(16)
C11 C12 1.318(13)
C11 C47 1.346(15)
C11 C48 1.516(15)
C12 C13 1.454(12)
C12 C20 1.560(16)
C13 C18 1.408(14)
C13 C14 1.416(14)
C14 C15 1.404(14)
C14 C46 1.430(15)
C15 C16 1.356(15)
C16 C17 1.447(14)
C16 C35 1.516(16)
C17 C53 1.420(14)
C17 C18 1.425(12)
C18 C19 1.451(14)
C19 C55 1.342(15)
C19 C20 1.430(15)
C20 C21 1.223(16)
C21 C49 1.470(15)
C21 C22 1.528(16)
C22 C56 1.407(15)
C22 C23 1.429(14)
C23 C24 1.404(15)
C23 C50 1.413(14)
C24 C25 1.421(14)
C25 C26 1.364(16)
C25 C59 1.456(15)
C26 C27 1.493(14)
C26 C51 1.534(15)
C27 C28 1.356(13)
C27 C40 1.439(13)
C28 C60 1.421(13)
C28 C29 1.476(13)
C29 C38 1.374(14)
C29 C30 1.402(16)
C30 C52 1.366(17)
C30 C31 1.564(18)
C31 C60 1.352(13)
C32 C58 1.295(19)
C32 C33 1.43(2)
C33 C34 1.384(14)
C34 C35 1.463(16)
C34 C53 1.474(13)
C36 C52 1.362(16)
C36 C37 1.405(13)
C37 C45 1.388(15)
C37 C38 1.452(13)
C38 C39 1.385(14)
C39 C40 1.414(14)
C39 C44 1.428(16)
C40 C41 1.440(13)
C41 C42 1.374(13)
C41 C51 1.408(14)
C42 C48 1.405(14)
C42 C43 1.473(17)
C43 C44 1.212(18)
C43 C47 1.500(16)
C44 C45 1.543(18)
C46 C47 1.363(17)
C48 C49 1.395(16)
C49 C50 1.415(15)
C50 C51 1.399(14)
C53 C54 1.357(14)
C54 C55 1.426(15)
C54 C58 1.466(17)
C55 C56 1.425(14)
C56 C57 1.368(17)
C57 C58 1.512(19)
C59 C60 1.462(13)
C61 C62 1.550(11)
C61 H61A 0.9800
C61 H61B 0.9800
C61 H61C 0.9800
C62 C63 1.510(10)
C62 C98 1.521(11)
C62 C97 1.539(10)
C63 C64 1.372(9)
C63 C96 1.408(10)
C64 C65 1.409(8)
C64 H64 0.9500
C65 C89 1.407(8)
C66 C67 1.380(8)
C66 C90 1.397(8)
C67 C68 1.399(8)
C68 C69 1.382(8)
C69 C91 1.367(8)
C70 C71 1.381(9)
C70 C99 1.388(8)
C71 C72 1.389(9)
C71 H71 0.9500
C72 C102 1.370(10)
C72 C73 1.553(9)
C73 C101 1.510(10)
C73 C100 1.534(10)
C73 C74 1.550(11)
C74 H74A 0.9800
C74 H74B 0.9800
C74 H74C 0.9800
C75 C150 1.38(3)
C75 C147 1.41(3)
C75 C153 1.481(14)
C75 C155 1.514(17)
C75 C76 1.532(9)
C75 C152 1.53(2)
C75 C154 1.553(19)
C76 C94 1.366(10)
C76 C77 1.387(9)
C77 C78 1.403(9)
C77 H77 0.9500
C78 C92 1.392(8)
C79 C84 1.378(8)
C79 C80 1.395(8)
C80 C81 1.409(8)
C81 C82 1.382(8)
C81 H81 0.9500
C82 C83 1.377(9)
C82 C85 1.548(8)
C83 C84 1.386(9)
C83 H83 0.9500
C84 H84 0.9500
C85 C87 1.520(11)
C85 C88 1.524(9)
C85 C86 1.532(11)
C86 H86A 0.9800
C86 H86B 0.9800
C86 H86C 0.9800
C87 H87A 0.9800
C87 H87B 0.9800
C87 H87C 0.9800
C88 H88A 0.9800
C88 H88B 0.9800
C88 H88C 0.9800
C89 C95 1.369(9)
C90 C91 1.400(8)
C92 C93 1.405(9)
C93 C94 1.415(9)
C93 H93 0.9500
C94 H94 0.9500
C95 C96 1.365(10)
C95 H95 0.9500
C96 H96 0.9500
C97 H97A 0.9800
C97 H97B 0.9800
C97 H97C 0.9800
C98 H98A 0.9800
C98 H98B 0.9800
C98 H98C 0.9800
C99 C103 1.387(9)
C100 H10A 0.9800
C100 H10B 0.9800
C100 H10C 0.9800
C101 H10D 0.9800
C101 H10E 0.9800
C101 H10F 0.9800
C102 C103 1.404(10)
C102 H102 0.9500
C103 H103 0.9500
C104 C105 1.488(15)
C104 H10G 0.9800
C104 H10H 0.9800
C104 H10I 0.9800
C105 C132 1.491(9)
C105 C151 1.499(13)
C105 C106 1.537(9)
C106 C107 1.385(8)
C106 C133 1.407(8)
C107 C108 1.402(8)
C107 H107 0.9500
C108 C109 1.397(8)
C109 C134 1.388(8)
C110 C111 1.385(8)
C110 C131 1.391(8)
C111 C123 1.391(8)
C112 C122 1.390(8)
C112 C113 1.403(9)
C113 C114 1.373(10)
C113 H113 0.9500
C114 C115 1.403(10)
C114 H114 0.9500
C115 C143 1.357(9)
C115 C116 1.526(10)
C116 C149 1.515(13)
C116 C156 1.525(18)
C116 C144 1.531(11)
C116 C148 1.541(14)
C116 C158 1.543(19)
C116 C157 1.581(18)
C117 C118 1.584(15)
C117 H144 0.9800
C117 H145 0.9800
C117 H146 0.9800
C118 C119 1.507(9)
C118 C145 1.515(13)
C118 C146 1.545(10)
C119 C127 1.388(9)
C119 C120 1.398(9)
C120 C121 1.402(8)
C120 H120 0.9500
C121 C125 1.404(8)
C122 C143 1.424(8)
C123 C124 1.394(8)
C124 C128 1.388(8)
C125 C126 1.410(8)
C126 C127 1.357(9)
C126 H126 0.9500
C127 H127 0.9500
C128 C131 1.399(8)
C129 C138 1.386(8)
C129 C130 1.400(7)
C130 C135 1.380(8)
C132 H13A 0.9800
C132 H13B 0.9800
C132 H13C 0.9800
C133 C134 1.373(9)
C133 H133 0.9500
C134 H134 0.9500
C135 C136 1.410(8)
C135 H135 0.9500
C136 C137 1.395(8)
C136 C139 1.528(9)
C137 C138 1.377(9)
C137 H137 0.9500
C138 H138 0.9500
C139 C141 1.521(11)
C139 C140 1.526(10)
C139 C142 1.528(10)
C140 H14A 0.9800
C140 H14B 0.9800
C140 H14C 0.9800
C141 H14D 0.9800
C141 H14E 0.9800
C141 H14F 0.9800
C142 H14G 0.9800
C142 H14H 0.9800
C142 H14I 0.9800
C143 H143 0.9500
C144 H183 0.9800
C144 H184 0.9800
C144 H185 0.9800
C145 H14M 0.9800
C145 H14N 0.9800
C145 H14O 0.9800
C146 H14P 0.9800
C146 H14Q 0.9800
C146 H14R 0.9800
C147 H165 0.9800
C147 H166 0.9800
C147 H167 0.9800
C148 H186 0.9800
C148 H187 0.9800
C148 H188 0.9800
C149 H189 0.9800
C149 H190 0.9800
C149 H191 0.9800
C150 H168 0.9800
C150 H169 0.9800
C150 H170 0.9800
C151 H162 0.9800
C151 H163 0.9800
C151 H164 0.9800
C152 H171 0.9800
C152 H172 0.9800
C152 H173 0.9800
C153 H174 0.9800
C153 H175 0.9800
C153 H176 0.9800
C154 H177 0.9800
C154 H178 0.9800
C154 H179 0.9800
C155 H180 0.9800
C155 H181 0.9800
C155 H182 0.9800
C156 H192 0.9800
C156 H193 0.9800
C156 H194 0.9800
C157 H195 0.9800
C157 H196 0.9800
C157 H197 0.9800
C158 H198 0.9800
C158 H199 0.9800
C158 H200 0.9800

loop_
_geom_torsion_atom_site_label_1
_geom_torsion_atom_site_label_2
_geom_torsion_atom_site_label_3
_geom_torsion_atom_site_label_4
_geom_torsion
C45 C1 C2 C3 1.4(13)
C46 C1 C2 C3 143.0(8)
C45 C1 C2 C15 -142.7(9)
C46 C1 C2 C15 -1.0(10)
C1 C2 C3 C4 -140.5(10)
C15 C2 C3 C4 -3.1(13)
C1 C2 C3 C36 -1.1(12)
C15 C2 C3 C36 136.2(9)
C2 C3 C4 C35 0.9(15)
C36 C3 C4 C35 -142.4(10)
C2 C3 C4 C5 143.9(8)
C36 C3 C4 C5 0.7(11)
C35 C4 C5 C6 0.9(15)
C3 C4 C5 C6 -144.0(11)
C35 C4 C5 C52 145.4(9)
C3 C4 C5 C52 0.5(10)
C4 C5 C6 C33 1.8(16)
C52 C5 C6 C33 -134.9(11)
C4 C5 C6 C7 137.0(10)
C52 C5 C6 C7 0.3(17)
C5 C6 C7 C31 3.2(14)
C33 C6 C7 C31 146.4(9)
C5 C6 C7 C8 -140.1(12)
C33 C6 C7 C8 3.1(11)
C31 C7 C8 C9 -0.5(15)
C6 C7 C8 C9 139.4(11)
C31 C7 C8 C32 -142.9(9)
C6 C7 C8 C32 -3.0(11)
C7 C8 C9 C59 2.0(16)
C32 C8 C9 C59 135.0(13)
C7 C8 C9 C10 -140.4(10)
C32 C8 C9 C10 -7.4(18)
C8 C9 C10 C57 4.3(16)
C59 C9 C10 C57 -143.9(11)
C8 C9 C10 C24 147.3(11)
C59 C9 C10 C24 -0.9(10)
C47 C11 C12 C13 1.2(14)
C48 C11 C12 C13 141.5(8)
C47 C11 C12 C20 -135.6(10)
C48 C11 C12 C20 4.7(13)
C11 C12 C13 C18 -144.3(8)
C20 C12 C13 C18 0.2(8)
C11 C12 C13 C14 -0.1(11)
C20 C12 C13 C14 144.4(7)
C18 C13 C14 C15 -1.4(12)
C12 C13 C14 C15 -140.0(8)
C18 C13 C14 C46 138.5(9)
C12 C13 C14 C46 -0.2(11)
C13 C14 C15 C16 1.0(12)
C46 C14 C15 C16 -142.7(9)
C13 C14 C15 C2 141.5(8)
C46 C14 C15 C2 -2.2(10)
C3 C2 C15 C16 1.9(13)
C1 C2 C15 C16 143.0(9)
C3 C2 C15 C14 -139.1(10)
C1 C2 C15 C14 2.0(10)
C14 C15 C16 C17 0.2(14)
C2 C15 C16 C17 -137.1(9)
C14 C15 C16 C35 138.8(9)
C2 C15 C16 C35 1.5(12)
C15 C16 C17 C53 142.6(9)
C35 C16 C17 C53 0.2(9)
C15 C16 C17 C18 -0.9(13)
C35 C16 C17 C18 -143.3(8)
C14 C13 C18 C17 0.6(12)
C12 C13 C18 C17 141.7(7)
C14 C13 C18 C19 -140.0(8)
C12 C13 C18 C19 1.0(9)
C53 C17 C18 C13 -139.6(8)
C16 C17 C18 C13 0.5(11)
C53 C17 C18 C19 -1.7(12)
C16 C17 C18 C19 138.4(9)
C13 C18 C19 C55 141.3(8)
C17 C18 C19 C55 1.1(12)
C13 C18 C19 C20 -1.9(9)
C17 C18 C19 C20 -142.1(8)
C55 C19 C20 C21 0.1(15)
C18 C19 C20 C21 142.5(11)
C55 C19 C20 C12 -140.5(8)
C18 C19 C20 C12 2.0(9)
C11 C12 C20 C21 -5.9(13)
C13 C12 C20 C21 -147.4(9)
C11 C12 C20 C19 140.0(9)
C13 C12 C20 C19 -1.4(8)
C19 C20 C21 C49 -134.4(12)
C12 C20 C21 C49 3.9(15)
C19 C20 C21 C22 3.7(14)
C12 C20 C21 C22 142.0(9)
C20 C21 C22 C56 -5.0(13)
C49 C21 C22 C56 140.9(8)
C20 C21 C22 C23 -145.0(9)
C49 C21 C22 C23 0.9(9)
C56 C22 C23 C24 2.9(12)
C21 C22 C23 C24 142.2(8)
C56 C22 C23 C50 -140.5(8)
C21 C22 C23 C50 -1.2(9)
C50 C23 C24 C25 2.2(13)
C22 C23 C24 C25 -137.6(9)
C50 C23 C24 C10 138.4(9)
C22 C23 C24 C10 -1.4(11)
C57 C10 C24 C23 1.4(12)
C9 C10 C24 C23 -142.4(8)
C57 C10 C24 C25 144.4(9)
C9 C10 C24 C25 0.6(10)
C23 C24 C25 C26 -4.2(14)
C10 C24 C25 C26 -144.4(9)
C23 C24 C25 C59 140.0(9)
C10 C24 C25 C59 -0.1(10)
C24 C25 C26 C27 138.3(9)
C59 C25 C26 C27 -4.8(12)
C24 C25 C26 C51 3.2(13)
C59 C25 C26 C51 -139.9(9)
C25 C26 C27 C28 0.1(12)
C51 C26 C27 C28 139.3(8)
C25 C26 C27 C40 -141.4(8)
C51 C26 C27 C40 -2.2(8)
C40 C27 C28 C60 136.6(8)
C26 C27 C28 C60 0.8(12)
C40 C27 C28 C29 -3.2(11)
C26 C27 C28 C29 -139.0(8)
C27 C28 C29 C38 4.5(11)
C60 C28 C29 C38 -140.6(7)
C27 C28 C29 C30 144.2(8)
C60 C28 C29 C30 -0.9(9)
C38 C29 C30 C52 -7.5(14)
C28 C29 C30 C52 -144.3(9)
C38 C29 C30 C31 138.0(9)
C28 C29 C30 C31 1.2(9)
C8 C7 C31 C60 2.5(14)
C6 C7 C31 C60 -137.0(9)
C8 C7 C31 C30 132.6(11)
C6 C7 C31 C30 -6.8(12)
C52 C30 C31 C60 145.3(9)
C29 C30 C31 C60 -1.0(9)
C52 C30 C31 C7 7.1(14)
C29 C30 C31 C7 -139.1(10)
C9 C8 C32 C58 7.0(19)
C7 C8 C32 C58 145.2(12)
C9 C8 C32 C33 -136.5(14)
C7 C8 C32 C33 1.7(11)
C58 C32 C33 C34 0.0(17)
C8 C32 C33 C34 140.7(9)
C58 C32 C33 C6 -140.5(12)
C8 C32 C33 C6 0.2(12)
C5 C6 C33 C34 -3.2(14)
C7 C6 C33 C34 -145.2(9)
C5 C6 C33 C32 140.0(12)
C7 C6 C33 C32 -1.9(11)
C32 C33 C34 C35 -137.3(10)
C6 C33 C34 C35 2.1(12)
C32 C33 C34 C53 1.9(14)
C6 C33 C34 C53 141.3(9)
C3 C4 C35 C34 137.8(12)
C5 C4 C35 C34 -1.9(14)
C3 C4 C35 C16 2.4(16)
C5 C4 C35 C16 -137.3(11)
C33 C34 C35 C4 0.3(14)
C53 C34 C35 C4 -141.7(9)
C33 C34 C35 C16 141.7(8)
C53 C34 C35 C16 -0.3(9)
C15 C16 C35 C4 -3.6(14)
C17 C16 C35 C4 141.1(10)
C15 C16 C35 C34 -144.6(8)
C17 C16 C35 C34 0.1(9)
C2 C3 C36 C52 -143.0(9)
C4 C3 C36 C52 -1.6(10)
C2 C3 C36 C37 1.0(12)
C4 C3 C36 C37 142.3(9)
C52 C36 C37 C45 135.2(10)
C3 C36 C37 C45 -1.0(12)
C52 C36 C37 C38 -3.1(12)
C3 C36 C37 C38 -139.3(8)
C30 C29 C38 C39 -134.2(10)
C28 C29 C38 C39 -2.6(12)
C30 C29 C38 C37 8.1(12)
C28 C29 C38 C37 139.6(8)
C45 C37 C38 C29 -146.3(8)
C36 C37 C38 C29 -2.9(11)
C45 C37 C38 C39 1.1(10)
C36 C37 C38 C39 144.5(8)
C29 C38 C39 C40 -0.5(13)
C37 C38 C39 C40 -145.3(8)
C29 C38 C39 C44 143.8(9)
C37 C38 C39 C44 -1.0(11)
C38 C39 C40 C27 1.9(12)
C44 C39 C40 C27 -138.3(9)
C38 C39 C40 C41 138.7(9)
C44 C39 C40 C41 -1.5(13)
C28 C27 C40 C39 0.0(11)
C26 C27 C40 C39 141.5(7)
C28 C27 C40 C41 -139.0(8)
C26 C27 C40 C41 2.5(8)
C39 C40 C41 C42 2.7(12)
C27 C40 C41 C42 143.2(8)
C39 C40 C41 C51 -142.3(8)
C27 C40 C41 C51 -1.8(9)
C51 C41 C42 C48 2.0(13)
C40 C41 C42 C48 -139.8(10)
C51 C41 C42 C43 138.2(9)
C40 C41 C42 C43 -3.6(13)
C41 C42 C43 C44 3.5(16)
C48 C42 C43 C44 145.0(11)
C41 C42 C43 C47 -143.0(9)
C48 C42 C43 C47 -1.6(12)
C42 C43 C44 C39 -2.4(18)
C47 C43 C44 C39 137.8(12)
C42 C43 C44 C45 -140.0(11)
C47 C43 C44 C45 0.1(18)
C38 C39 C44 C43 -141.9(12)
C40 C39 C44 C43 1.5(17)
C38 C39 C44 C45 0.5(11)
C40 C39 C44 C45 144.0(9)
C2 C1 C45 C37 -1.4(14)
C46 C1 C45 C37 -139.1(10)
C2 C1 C45 C44 135.8(11)
C46 C1 C45 C44 -1.8(16)
C36 C37 C45 C1 1.3(13)
C38 C37 C45 C1 142.0(9)
C36 C37 C45 C44 -141.5(9)
C38 C37 C45 C44 -0.7(10)
C43 C44 C45 C1 1.4(17)
C39 C44 C45 C1 -142.6(11)
C43 C44 C45 C37 144.1(11)
C39 C44 C45 C37 0.1(11)
C15 C14 C46 C47 142.8(9)
C13 C14 C46 C47 -0.5(13)
C15 C14 C46 C1 1.5(10)
C13 C14 C46 C1 -141.7(8)
C45 C1 C46 C47 0.9(16)
C2 C1 C46 C47 -142.6(10)
C45 C1 C46 C14 143.2(11)
C2 C1 C46 C14 -0.2(10)
C12 C11 C47 C46 -1.8(15)
C48 C11 C47 C46 -145.8(9)
C12 C11 C47 C43 138.2(11)
C48 C11 C47 C43 -5.8(12)
C14 C46 C47 C11 1.4(14)
C1 C46 C47 C11 138.1(10)
C14 C46 C47 C43 -136.3(9)
C1 C46 C47 C43 0.5(14)
C44 C43 C47 C11 -140.2(13)
C42 C43 C47 C11 4.9(13)
C44 C43 C47 C46 -1.0(17)
C42 C43 C47 C46 144.1(10)
C41 C42 C48 C49 -1.5(14)
C43 C42 C48 C49 -142.8(10)
C41 C42 C48 C11 139.5(9)
C43 C42 C48 C11 -1.8(11)
C12 C11 C48 C49 -1.7(12)
C47 C11 C48 C49 147.0(9)
C12 C11 C48 C42 -143.9(9)
C47 C11 C48 C42 4.8(11)
C42 C48 C49 C50 1.7(14)
C11 C48 C49 C50 -137.0(9)
C42 C48 C49 C21 138.5(10)
C11 C48 C49 C21 -0.2(13)
C20 C21 C49 C48 -1.4(16)
C22 C21 C49 C48 -142.3(9)
C20 C21 C49 C50 140.6(11)
C22 C21 C49 C50 -0.3(10)
C24 C23 C50 C51 0.8(12)
C22 C23 C50 C51 144.4(8)
C24 C23 C50 C49 -142.5(8)
C22 C23 C50 C49 1.1(10)
C48 C49 C50 C51 -2.3(13)
C21 C49 C50 C51 -144.1(8)
C48 C49 C50 C23 141.3(9)
C21 C49 C50 C23 -0.5(10)
C23 C50 C51 C41 -138.0(9)
C49 C50 C51 C41 2.8(12)
C23 C50 C51 C26 -1.7(12)
C49 C50 C51 C26 139.1(9)
C42 C41 C51 C50 -2.7(13)
C40 C41 C51 C50 142.1(8)
C42 C41 C51 C26 -144.5(8)
C40 C41 C51 C26 0.4(9)
C25 C26 C51 C50 -0.3(13)
C27 C26 C51 C50 -140.9(8)
C25 C26 C51 C41 141.7(9)
C27 C26 C51 C41 1.1(9)
C37 C36 C52 C30 4.0(14)
C3 C36 C52 C30 143.7(9)
C37 C36 C52 C5 -137.8(8)
C3 C36 C52 C5 1.9(10)
C29 C30 C52 C36 1.3(14)
C31 C30 C52 C36 -142.4(9)
C29 C30 C52 C5 140.6(11)
C31 C30 C52 C5 -3.0(14)
C6 C5 C52 C36 141.3(12)
C4 C5 C52 C36 -1.5(10)
C6 C5 C52 C30 -0.3(17)
C4 C5 C52 C30 -143.1(10)
C18 C17 C53 C54 2.0(12)
C16 C17 C53 C54 -140.9(8)
C18 C17 C53 C34 142.4(8)
C16 C17 C53 C34 -0.4(9)
C33 C34 C53 C54 -2.7(13)
C35 C34 C53 C54 141.4(8)
C33 C34 C53 C17 -143.6(8)
C35 C34 C53 C17 0.4(9)
C17 C53 C54 C55 -1.5(12)
C34 C53 C54 C55 -137.5(9)
C17 C53 C54 C58 137.5(10)
C34 C53 C54 C58 1.5(13)
C20 C19 C55 C56 -2.6(12)
C18 C19 C55 C56 -140.6(9)
C20 C19 C55 C54 137.3(9)
C18 C19 C55 C54 -0.7(13)
C53 C54 C55 C19 0.9(13)
C58 C54 C55 C19 -143.2(9)
C53 C54 C55 C56 143.7(9)
C58 C54 C55 C56 -0.5(10)
C23 C22 C56 C57 -4.4(12)
C21 C22 C56 C57 -138.3(9)
C23 C22 C56 C55 136.7(9)
C21 C22 C56 C55 2.7(12)
C19 C55 C56 C57 145.4(9)
C54 C55 C56 C57 0.8(11)
C19 C55 C56 C22 1.0(12)
C54 C55 C56 C22 -143.6(9)
C24 C10 C57 C56 -3.1(14)
C9 C10 C57 C56 135.3(11)
C24 C10 C57 C58 -139.1(9)
C9 C10 C57 C58 -0.8(14)
C22 C56 C57 C10 4.5(14)
C55 C56 C57 C10 -139.9(10)
C22 C56 C57 C58 143.6(9)
C55 C56 C57 C58 -0.8(11)
C33 C32 C58 C54 -1.2(17)
C8 C32 C58 C54 -140.2(11)
C33 C32 C58 C57 136.0(12)
C8 C32 C58 C57 -2.9(17)
C53 C54 C58 C32 0.4(16)
C55 C54 C58 C32 144.1(11)
C53 C54 C58 C57 -143.7(10)
C55 C54 C58 C57 0.0(10)
C10 C57 C58 C32 0.5(16)
C56 C57 C58 C32 -141.5(13)
C10 C57 C58 C54 142.5(9)
C56 C57 C58 C54 0.5(11)
C26 C25 C59 C60 9.1(13)
C24 C25 C59 C60 -136.1(9)
C26 C25 C59 C9 144.8(9)
C24 C25 C59 C9 -0.5(11)
C8 C9 C59 C25 -144.2(11)
C10 C9 C59 C25 0.8(10)
C8 C9 C59 C60 -5.0(14)
C10 C9 C59 C60 140.1(8)
C7 C31 C60 C28 140.4(9)
C30 C31 C60 C28 0.4(9)
C7 C31 C60 C59 -5.6(12)
C30 C31 C60 C59 -145.7(7)
C27 C28 C60 C31 -143.8(8)
C29 C28 C60 C31 0.3(9)
C27 C28 C60 C59 3.1(11)
C29 C28 C60 C59 147.3(7)
C25 C59 C60 C31 137.9(9)
C9 C59 C60 C31 6.6(11)
C25 C59 C60 C28 -8.3(11)
C9 C59 C60 C28 -139.5(8)
C98 C62 C63 C64 100.3(8)
C97 C62 C63 C64 -136.2(7)
C61 C62 C63 C64 -17.8(10)
C98 C62 C63 C96 -79.3(8)
C97 C62 C63 C96 44.3(9)
C61 C62 C63 C96 162.7(7)
C96 C63 C64 C65 -0.8(10)
C62 C63 C64 C65 179.6(6)
C63 C64 C65 C89 -0.9(9)
C63 C64 C65 P1 173.6(5)
O4 P1 C65 C89 94.6(5)
C66 P1 C65 C89 -30.6(5)
C80 P1 C65 C89 -135.3(5)
O4 P1 C65 C64 -79.8(5)
C66 P1 C65 C64 155.0(5)
C80 P1 C65 C64 50.3(6)
O4 P1 C66 C67 94.6(5)
C65 P1 C66 C67 -142.6(5)
C80 P1 C66 C67 -28.0(5)
O4 P1 C66 C90 -92.7(5)
C65 P1 C66 C90 30.0(5)
C80 P1 C66 C90 144.7(5)
C90 C66 C67 O1 -172.3(5)
P1 C66 C67 O1 0.3(8)
C90 C66 C67 C68 5.2(9)
P1 C66 C67 C68 177.9(5)
C79 O1 C67 C66 34.0(8)
C79 O1 C67 C68 -143.6(6)
C99 O5 C68 C69 -31.0(8)
C99 O5 C68 C67 144.7(6)
C66 C67 C68 O5 -175.9(5)
O1 C67 C68 O5 1.8(8)
C66 C67 C68 C69 -0.1(9)
O1 C67 C68 C69 177.7(5)
O5 C68 C69 C91 170.7(5)
C67 C68 C69 C91 -4.8(9)
O5 C68 C69 P2 -2.4(8)
C67 C68 C69 P2 -177.9(5)
O6 P2 C69 C91 94.5(5)
C78 P2 C69 C91 -29.0(5)
C70 P2 C69 C91 -143.7(5)
O6 P2 C69 C68 -92.3(5)
C78 P2 C69 C68 144.2(5)
C70 P2 C69 C68 29.4(5)
O6 P2 C70 C71 -80.2(6)
C78 P2 C70 C71 51.7(6)
C69 P2 C70 C71 155.3(6)
O6 P2 C70 C99 93.1(5)
C78 P2 C70 C99 -135.0(5)
C69 P2 C70 C99 -31.4(6)
C99 C70 C71 C72 1.2(10)
P2 C70 C71 C72 174.4(5)
C70 C71 C72 C102 -0.5(10)
C70 C71 C72 C73 -179.9(6)
C102 C72 C73 C101 39.9(9)
C71 C72 C73 C101 -140.8(7)
C102 C72 C73 C100 -81.3(8)
C71 C72 C73 C100 98.0(8)
C102 C72 C73 C74 159.3(7)
C71 C72 C73 C74 -21.4(10)
C150 C75 C76 C94 142(2)
C147 C75 C76 C94 -101.1(19)
C153 C75 C76 C94 -65.1(15)
C155 C75 C76 C94 63(2)
C152 C75 C76 C94 16.9(17)
C154 C75 C76 C94 177(3)
C150 C75 C76 C77 -38(2)
C147 C75 C76 C77 77.9(19)
C153 C75 C76 C77 113.9(14)
C155 C75 C76 C77 -118.1(19)
C152 C75 C76 C77 -164.0(15)
C154 C75 C76 C77 -4(3)
C94 C76 C77 C78 1.3(10)
C75 C76 C77 C78 -177.8(6)
C76 C77 C78 C92 -2.9(10)
C76 C77 C78 P2 -174.2(5)
O6 P2 C78 C92 -94.4(5)
C69 P2 C78 C92 31.0(5)
C70 P2 C78 C92 134.3(5)
O6 P2 C78 C77 76.8(6)
C69 P2 C78 C77 -157.7(6)
C70 P2 C78 C77 -54.4(6)
C67 O1 C79 C84 150.4(5)
C67 O1 C79 C80 -32.5(8)
C84 C79 C80 C81 -3.4(8)
O1 C79 C80 C81 179.8(5)
C84 C79 C80 P1 174.1(5)
O1 C79 C80 P1 -2.8(8)
O4 P1 C80 C79 -96.8(5)
C66 P1 C80 C79 28.7(5)
C65 P1 C80 C79 132.8(4)
O4 P1 C80 C81 80.4(5)
C66 P1 C80 C81 -154.1(5)
C65 P1 C80 C81 -50.0(6)
C79 C80 C81 C82 0.8(8)
P1 C80 C81 C82 -176.5(5)
C80 C81 C82 C83 1.2(9)
C80 C81 C82 C85 -177.9(5)
C81 C82 C83 C84 -0.6(10)
C85 C82 C83 C84 178.5(6)
C80 C79 C84 C83 3.9(9)
O1 C79 C84 C83 -178.9(5)
C82 C83 C84 C79 -1.9(10)
C83 C82 C85 C87 69.2(9)
C81 C82 C85 C87 -111.7(8)
C83 C82 C85 C88 -52.6(9)
C81 C82 C85 C88 126.5(7)
C83 C82 C85 C86 -173.6(7)
C81 C82 C85 C86 5.5(9)
C90 O2 C89 C95 -151.2(6)
C90 O2 C89 C65 32.1(8)
C64 C65 C89 C95 2.4(9)
P1 C65 C89 C95 -172.3(5)
C64 C65 C89 O2 179.0(5)
P1 C65 C89 O2 4.2(8)
C89 O2 C90 C66 -33.4(8)
C89 O2 C90 C91 143.1(5)
C67 C66 C90 O2 170.8(5)
P1 C66 C90 O2 -1.9(8)
C67 C66 C90 C91 -5.6(9)
P1 C66 C90 C91 -178.2(4)
C68 C69 C91 O3 -171.5(5)
P2 C69 C91 O3 1.6(8)
C68 C69 C91 C90 4.5(9)
P2 C69 C91 C90 177.6(4)
C92 O3 C91 C69 31.2(8)
C92 O3 C91 C90 -145.0(5)
O2 C90 C91 C69 -175.9(5)
C66 C90 C91 C69 0.7(9)
O2 C90 C91 O3 0.5(8)
C66 C90 C91 O3 177.0(5)
C91 O3 C92 C78 -28.5(9)
C91 O3 C92 C93 150.3(5)
C77 C78 C92 O3 -178.8(6)
P2 C78 C92 O3 -6.9(9)
C77 C78 C92 C93 2.5(9)
P2 C78 C92 C93 174.4(5)
O3 C92 C93 C94 -179.6(6)
C78 C92 C93 C94 -0.7(10)
C77 C76 C94 C93 0.7(10)
C75 C76 C94 C93 179.8(6)
C92 C93 C94 C76 -0.9(10)
O2 C89 C95 C96 -179.1(6)
C65 C89 C95 C96 -2.2(10)
C89 C95 C96 C63 0.4(11)
C64 C63 C96 C95 1.1(10)
C62 C63 C96 C95 -179.3(7)
C68 O5 C99 C103 -149.9(6)
C68 O5 C99 C70 28.3(9)
C71 C70 C99 O5 -179.2(6)
P2 C70 C99 O5 7.2(9)
C71 C70 C99 C103 -1.1(9)
P2 C70 C99 C103 -174.6(5)
C71 C72 C102 C103 -0.2(10)
C73 C72 C102 C103 179.2(6)
O5 C99 C103 C102 178.7(6)
C70 C99 C103 C102 0.4(10)
C72 C102 C103 C99 0.2(10)
C104 C105 C106 C107 132.3(10)
C132 C105 C106 C107 10.2(10)
C151 C105 C106 C107 -111.3(11)
C104 C105 C106 C133 -47.1(11)
C132 C105 C106 C133 -169.3(7)
C151 C105 C106 C133 69.3(12)
C133 C106 C107 C108 1.7(9)
C105 C106 C107 C108 -177.8(6)
C106 C107 C108 C109 -2.2(9)
C106 C107 C108 P4 -177.0(5)
O12 P4 C108 C109 -99.5(5)
C131 P4 C108 C109 24.3(5)
C130 P4 C108 C109 129.1(5)
O12 P4 C108 C107 75.3(6)
C131 P4 C108 C107 -161.0(5)
C130 P4 C108 C107 -56.2(6)
C110 O7 C109 C134 154.9(5)
C110 O7 C109 C108 -26.9(8)
C107 C108 C109 O7 -177.1(5)
P4 C108 C109 O7 -2.2(8)
C107 C108 C109 C134 1.0(9)
P4 C108 C109 C134 175.9(5)
C109 O7 C110 C111 -150.9(5)
C109 O7 C110 C131 25.7(8)
C112 O8 C111 C110 145.7(5)
C112 O8 C111 C123 -31.6(8)
O7 C110 C111 O8 -1.6(8)
C131 C110 C111 O8 -178.4(5)
O7 C110 C111 C123 175.8(5)
C131 C110 C111 C123 -1.0(8)
C111 O8 C112 C122 30.3(9)
C111 O8 C112 C113 -149.5(5)
O8 C112 C113 C114 179.9(6)
C122 C112 C113 C114 0.0(9)
C112 C113 C114 C115 -0.2(10)
C113 C114 C115 C143 0.0(11)
C113 C114 C115 C116 -177.4(7)
C143 C115 C116 C149 3.0(15)
C114 C115 C116 C149 -179.7(13)
C143 C115 C116 C156 93(2)
C114 C115 C116 C156 -90(2)
C143 C115 C116 C144 121.9(10)
C114 C115 C116 C144 -60.8(12)
C143 C115 C116 C148 -119.5(13)
C114 C115 C116 C148 57.8(14)
C143 C115 C116 C158 -31(2)
C114 C115 C116 C158 147(2)
C143 C115 C116 C157 -151(2)
C114 C115 C116 C157 27(2)
C145 C118 C119 C127 78.5(10)
C146 C118 C119 C127 -159.2(7)
C117 C118 C119 C127 -43.6(11)
C145 C118 C119 C120 -96.3(9)
C146 C118 C119 C120 26.0(11)
C117 C118 C119 C120 141.6(8)
C127 C119 C120 C121 3.4(10)
C118 C119 C120 C121 178.6(7)
C119 C120 C121 C125 -2.3(9)
C119 C120 C121 P3 -177.9(5)
O9 P3 C121 C120 78.3(6)
C123 P3 C121 C120 -156.4(5)
C122 P3 C121 C120 -52.3(6)
O9 P3 C121 C125 -97.3(5)
C123 P3 C121 C125 28.1(5)
C122 P3 C121 C125 132.1(5)
O8 C112 C122 C143 -179.5(6)
C113 C112 C122 C143 0.4(9)
O8 C112 C122 P3 5.6(8)
C113 C112 C122 P3 -174.6(5)
O9 P3 C122 C112 94.8(5)
C121 P3 C122 C112 -135.0(5)
C123 P3 C122 C112 -30.5(5)
O9 P3 C122 C143 -79.7(6)
C121 P3 C122 C143 50.5(6)
C123 P3 C122 C143 155.0(6)
O8 C111 C123 C124 172.0(5)
C110 C111 C123 C124 -5.2(8)
O8 C111 C123 P3 -2.8(8)
C110 C111 C123 P3 180.0(4)
O9 P3 C123 C111 -92.8(5)
C121 P3 C123 C111 145.2(5)
C122 P3 C123 C111 29.8(5)
O9 P3 C123 C124 92.3(5)
C121 P3 C123 C124 -29.7(5)
C122 P3 C123 C124 -145.1(5)
C125 O10 C124 C128 -146.8(5)
C125 O10 C124 C123 28.7(8)
C111 C123 C124 O10 -169.5(5)
P3 C123 C124 O10 5.3(8)
C111 C123 C124 C128 5.8(8)
P3 C123 C124 C128 -179.3(4)
C124 O10 C125 C121 -30.5(8)
C124 O10 C125 C126 152.8(5)
C120 C121 C125 O10 -178.1(6)
P3 C121 C125 O10 -2.3(8)
C120 C121 C125 C126 -1.5(9)
P3 C121 C125 C126 174.3(5)
O10 C125 C126 C127 -179.0(6)
C121 C125 C126 C127 4.1(9)
C125 C126 C127 C119 -3.0(10)
C120 C119 C127 C126 -0.7(10)
C118 C119 C127 C126 -175.7(7)
C129 O11 C128 C124 143.9(5)
C129 O11 C128 C131 -32.2(8)
O10 C124 C128 O11 -0.8(8)
C123 C124 C128 O11 -176.5(5)
O10 C124 C128 C131 175.4(5)
C123 C124 C128 C131 -0.3(8)
C128 O11 C129 C138 -150.7(5)
C128 O11 C129 C130 30.9(8)
O11 C129 C130 C135 -177.6(5)
C138 C129 C130 C135 4.1(8)
O11 C129 C130 P4 6.8(7)
C138 C129 C130 P4 -171.5(4)
O12 P4 C130 C135 -85.5(6)
C108 P4 C130 C135 46.1(6)
C131 P4 C130 C135 150.8(5)
O12 P4 C130 C129 89.9(5)
C108 P4 C130 C129 -138.5(4)
C131 P4 C130 C129 -33.9(5)
O7 C110 C131 C128 -170.0(5)
C111 C110 C131 C128 6.5(8)
O7 C110 C131 P4 4.2(8)
C111 C110 C131 P4 -179.3(4)
O11 C128 C131 C110 170.0(5)
C124 C128 C131 C110 -5.9(9)
O11 C128 C131 P4 -4.3(8)
C124 C128 C131 P4 179.8(4)
O12 P4 C131 C110 96.7(5)
C108 P4 C131 C110 -25.5(5)
C130 P4 C131 C110 -141.2(5)
O12 P4 C131 C128 -89.0(5)
C108 P4 C131 C128 148.8(5)
C130 P4 C131 C128 33.1(5)
C107 C106 C133 C134 0.1(9)
C105 C106 C133 C134 179.5(6)
C106 C133 C134 C109 -1.2(10)
O7 C109 C134 C133 179.0(6)
C108 C109 C134 C133 0.7(9)
C129 C130 C135 C136 -1.6(9)
P4 C130 C135 C136 173.7(5)
C130 C135 C136 C137 -1.6(9)
C130 C135 C136 C139 180.0(6)
C135 C136 C137 C138 2.2(9)
C139 C136 C137 C138 -179.3(6)
C136 C137 C138 C129 0.3(9)
O11 C129 C138 C137 178.0(5)
C130 C129 C138 C137 -3.5(9)
C137 C136 C139 C141 56.4(9)
C135 C136 C139 C141 -125.2(7)
C137 C136 C139 C140 -64.2(8)
C135 C136 C139 C140 114.3(7)
C137 C136 C139 C142 171.6(8)
C135 C136 C139 C142 -9.9(10)
C114 C115 C143 C122 0.4(11)
C116 C115 C143 C122 177.8(7)
C112 C122 C143 C115 -0.6(10)
P3 C122 C143 C115 173.9(6)

loop_
_platon_squeeze_void_nr
_platon_squeeze_void_average_x
_platon_squeeze_void_average_y
_platon_squeeze_void_average_z
_platon_squeeze_void_volume
_platon_squeeze_void_count_electrons
_platon_squeeze_void_content
1 0.243 0.134 -0.007 489 195 ' '
2 0.745 0.368 0.009 24 7 ' '
3 0.255 0.632 -0.010 24 3 ' '
4 0.757 0.866 0.007 489 205 ' '
5 0.243 0.366 0.493 489 192 ' '
6 0.757 0.634 0.507 489 206 ' '
7 0.255 0.868 0.490 24 3 ' '
8 0.745 0.132 0.510 24 7 ' '
